data_4082877
loop_
_publ_author_name
'Goto, Eri'
'Begum, Rowshan Ara'
'Ueno, Chiaki'
'Hosokawa, Aya'
'Yamamoto, Chie'
'Nakamae, Kanako'
'Kure, Bunsho'
'Nakajima, Takayuki'
'Kajiwara, Takashi'
'Tanase, Tomoaki'

_publ_section_title
;
 Electron-Deficient Pt2M2Pt2Hexanuclear Metal Strings (M = Pt, Pd)
 Supported by Triphosphine Ligands
;
_journal_issue 8
_journal_name_full Organometallics
_journal_page_first 1893
_journal_paper_doi 10.1021/om401211d
_journal_volume 33
_journal_year 2014
_chemical_formula_moiety 'C149 H140 Cl6 F24 N2 P16 Pt6 '
_chemical_formula_sum 'C149 H140 Cl6 F24 N2 P16 Pt6'
_chemical_formula_weight 4293.56
_space_group_IT_number 20
_symmetry_cell_setting orthorhombic
_symmetry_Int_Tables_number 20
_symmetry_space_group_name_Hall 'C 2c 2'
_symmetry_space_group_name_H-M 'C 2 2 21'
_cell_angle_alpha 90.0000
_cell_angle_beta 90.0000
_cell_angle_gamma 90.0000
_cell_formula_units_Z 8
_cell_length_a 26.364(7)
_cell_length_b 40.635(11)
_cell_length_c 41.437(10)
_cell_measurement_reflns_used 40019
_cell_measurement_temperature 153(2)
_cell_measurement_theta_max 27.5
_cell_measurement_theta_min 3.0
_cell_volume 44392(2)
_computing_cell_refinement CrystalClear
_computing_data_collection CrystalClear
_computing_data_reduction CrystalStructure
_computing_molecular_graphics 'Mercury 3.1'
_computing_publication_material 'CrystalStructure 3.8'
_computing_structure_refinement SHELXL
_computing_structure_solution SHELXS97
_diffrn_ambient_temperature 153(2)
_diffrn_detector_area_resol_mean 7.31
_diffrn_measured_fraction_theta_full 0.990
_diffrn_measured_fraction_theta_max 0.991
_diffrn_measurement_device_type 'Rigaku Saturn'
_diffrn_measurement_method \w
_diffrn_radiation_type 'Mo K\a'
_diffrn_radiation_wavelength 0.71075
_diffrn_reflns_av_R_equivalents 0.081
_diffrn_reflns_limit_h_max 34
_diffrn_reflns_limit_h_min -34
_diffrn_reflns_limit_k_max 52
_diffrn_reflns_limit_k_min -52
_diffrn_reflns_limit_l_max 53
_diffrn_reflns_limit_l_min -53
_diffrn_reflns_number 50475
_diffrn_reflns_theta_full 27.50
_diffrn_reflns_theta_max 27.49
_exptl_absorpt_coefficient_mu 3.995
_exptl_absorpt_correction_T_max 0.671
_exptl_absorpt_correction_T_min 0.493
_exptl_absorpt_correction_type multi-scan
_exptl_absorpt_process_details 'Jacobson, R. (1998) Private communication'
_exptl_crystal_colour 'dark green'
_exptl_crystal_density_diffrn 1.285
_exptl_crystal_density_method 'not measured'
_exptl_crystal_description prism
_exptl_crystal_F_000 16592.00
_exptl_crystal_size_max 0.20
_exptl_crystal_size_mid 0.20
_exptl_crystal_size_min 0.10
_platon_squeeze_details
;
;
_refine_diff_density_max 2.13
_refine_diff_density_min -1.85
_refine_ls_abs_structure_details 'Flack, H. D. (1983), Acta Cryst. A39, 876-881.  23911 Friedel Pairs'
_refine_ls_abs_structure_Flack 0.000(6)
_refine_ls_extinction_method none
_refine_ls_goodness_of_fit_ref 1.021
_refine_ls_hydrogen_treatment refall
_refine_ls_number_parameters 1837
_refine_ls_number_reflns 50423
_refine_ls_R_factor_gt 0.0729
_refine_ls_shift/su_max 0.001
_refine_ls_structure_factor_coef Fsqd
_refine_ls_weighting_details 'w = 1/[\s^2^(Fo^2^)+(0.1310P)^2^+0.0000P] where P=(Fo^2^+2Fc^2^)/3'
_refine_ls_weighting_scheme calc
_refine_ls_wR_factor_ref 0.2224
_reflns_number_gt 36375
_reflns_number_total 50423
_reflns_threshold_expression F^2^>2.0\s(F^2^)
_cod_data_source_file om401211d_si_002.cif
_cod_data_source_block '_compound7'
_cod_depositor_comments 'Adding full bibliography for 4082877--4082881.cif.'
_cod_original_cell_volume 44391(20)
_cod_original_formula_sum 'C149 H140 Cl6 F24 N2 P16 Pt6 '
_cod_database_code 4082877

loop_
_symmetry_equiv_pos_site_id
_symmetry_equiv_pos_as_xyz
1 +X,+Y,+Z
2 +X,-Y,-Z
3 -X,+Y,1/2-Z
4 -X,-Y,1/2+Z
5 1/2+X,1/2+Y,+Z
6 1/2+X,1/2-Y,-Z
7 1/2-X,1/2+Y,1/2-Z
8 1/2-X,1/2-Y,1/2+Z

loop_
_atom_site_label
_atom_site_type_symbol
_atom_site_fract_x
_atom_site_fract_y
_atom_site_fract_z
_atom_site_U_iso_or_equiv
_atom_site_adp_type
_atom_site_occupancy
_atom_site_symmetry_multiplicity
_atom_site_calc_flag
_atom_site_refinement_flags
Pt(1) Pt 0.5000 0.571170(12) 0.2500 0.04297(13) Uani 1.00 2 d S
Pt(2) Pt 0.5000 0.637710(12) 0.2500 0.03617(11) Uani 1.00 2 d S
Pt(3) Pt 0.5000 0.706700(11) 0.2500 0.03523(11) Uani 1.00 2 d S
Pt(4) Pt 0.5000 0.776170(11) 0.2500 0.03503(11) Uani 1.00 2 d S
Pt(5) Pt 0.5000 0.845080(12) 0.2500 0.03649(11) Uani 1.00 2 d S
Pt(6) Pt 0.5000 0.911460(12) 0.2500 0.04540(14) Uani 1.00 2 d S
Pt(7) Pt 0.233200(19) 0.669810(9) 0.009760(9) 0.04389(10) Uani 1.00 1 d .
Pt(8) Pt 0.233080(19) 0.603450(8) 0.006080(9) 0.03808(8) Uani 1.00 1 d .
Pt(9) Pt 0.23292(2) 0.534620(7) 0.002660(8) 0.03830(10) Uani 1.00 1 d .
Cl(1) Cl 0.1363(2) 0.53392(15) 0.22556(16) 0.144(2) Uani 1.00 1 d .
Cl(2) Cl 0.0946(3) 0.56861(18) 0.16731(15) 0.166(2) Uani 1.00 1 d .
Cl(3) Cl 0.5320(3) 0.7123(3) 0.0836(2) 0.241(4) Uani 1.00 1 d .
Cl(4) Cl 0.4521(4) 0.7376(2) 0.11523(19) 0.297(7) Uani 1.00 1 d .
Cl(5) Cl 0.8712(2) 0.29018(15) 0.03199(19) 0.156(2) Uani 1.00 1 d .
Cl(6) Cl 0.8400(3) 0.32209(17) 0.09568(14) 0.171(2) Uani 1.00 1 d .
P(1) P 0.41882(10) 0.56866(6) 0.22882(7) 0.0486(6) Uani 1.00 1 d .
P(2) P 0.41455(9) 0.63582(5) 0.25326(6) 0.0420(5) Uani 1.00 1 d .
P(3) P 0.42553(10) 0.70098(5) 0.22206(6) 0.0402(5) Uani 1.00 1 d .
P(4) P 0.56529(10) 0.78174(6) 0.21425(6) 0.0427(5) Uani 1.00 1 d .
P(5) P 0.58529(9) 0.84706(5) 0.24356(6) 0.0430(5) Uani 1.00 1 d .
P(6) P 0.57269(12) 0.91416(6) 0.21924(7) 0.0513(6) Uani 1.00 1 d .
P(7) P 0.15539(11) 0.67391(6) -0.01564(7) 0.0500(6) Uani 1.00 1 d .
P(8) P 0.14756(10) 0.60566(6) 0.00518(6) 0.0423(5) Uani 1.00 1 d .
P(9) P 0.16322(10) 0.54243(6) -0.02913(6) 0.0430(5) Uani 1.00 1 d .
P(10) P 0.30976(11) 0.67049(6) 0.03668(6) 0.0481(5) Uani 1.00 1 d .
P(11) P 0.31870(10) 0.60497(6) 0.00785(6) 0.0414(5) Uani 1.00 1 d .
P(12) P 0.30315(10) 0.53790(6) 0.03478(6) 0.0399(5) Uani 1.00 1 d .
P(13) P 0.96636(13) 0.40157(8) 0.04464(9) 0.0677(8) Uani 1.00 1 d .
P(14) P 0.76345(16) 0.83125(11) 0.19176(9) 0.0800(9) Uani 1.00 1 d .
P(15) P 0.72717(13) 0.14586(8) 0.21404(9) 0.0699(8) Uani 1.00 1 d .
P(16) P 0.00208(15) 0.08474(10) 0.04890(9) 0.0775(9) Uani 1.00 1 d .
F(1) F 0.9870(2) 0.4184(2) 0.0121(2) 0.087(2) Uani 1.00 1 d .
F(2) F 0.9563(3) 0.4359(2) 0.0590(2) 0.103(2) Uani 1.00 1 d .
F(3) F 1.0231(3) 0.4025(2) 0.0588(2) 0.094(2) Uani 1.00 1 d .
F(4) F 0.9476(3) 0.3840(2) 0.0760(2) 0.090(2) Uani 1.00 1 d .
F(5) F 0.9778(3) 0.3663(2) 0.0296(2) 0.113(3) Uani 1.00 1 d .
F(6) F 0.9130(3) 0.3995(2) 0.0296(2) 0.099(2) Uani 1.00 1 d .
F(7) F 0.7815(3) 0.8466(2) 0.1581(2) 0.104(2) Uani 1.00 1 d .
F(8) F 0.8229(4) 0.8284(4) 0.2026(3) 0.170(5) Uani 1.00 1 d .
F(9) F 0.7656(7) 0.7976(2) 0.1774(2) 0.180(6) Uani 1.00 1 d .
F(10) F 0.7452(3) 0.8155(2) 0.22570(18) 0.094(2) Uani 1.00 1 d .
F(11) F 0.7068(3) 0.8346(3) 0.1812(2) 0.131(4) Uani 1.00 1 d .
F(12) F 0.7596(6) 0.8665(2) 0.2075(2) 0.162(5) Uani 1.00 1 d .
F(13) F 0.7140(3) 0.1828(2) 0.2024(2) 0.093(2) Uani 1.00 1 d .
F(14) F 0.7503(3) 0.1604(2) 0.2468(2) 0.093(2) Uani 1.00 1 d .
F(15) F 0.7814(2) 0.14844(18) 0.19576(19) 0.0780(19) Uani 1.00 1 d .
F(16) F 0.7421(3) 0.1087(2) 0.2257(2) 0.107(2) Uani 1.00 1 d .
F(17) F 0.7020(3) 0.1320(2) 0.1804(2) 0.090(2) Uani 1.00 1 d .
F(18) F 0.6745(3) 0.1428(2) 0.2309(2) 0.102(2) Uani 1.00 1 d .
F(19) F -0.0008(5) 0.1221(2) 0.0355(2) 0.139(4) Uani 1.00 1 d .
F(20) F 0.0253(3) 0.0988(2) 0.0820(2) 0.101(2) Uani 1.00 1 d .
F(21) F 0.0587(3) 0.0846(3) 0.0345(2) 0.135(4) Uani 1.00 1 d .
F(22) F 0.0071(4) 0.0465(2) 0.0627(2) 0.122(3) Uani 1.00 1 d .
F(23) F -0.0192(3) 0.0711(2) 0.0147(2) 0.090(2) Uani 1.00 1 d .
F(24) F -0.0528(2) 0.0876(2) 0.0621(2) 0.104(2) Uani 1.00 1 d .
N(1) N 0.5000 0.4989(2) 0.2500 0.033(2) Uani 1.00 2 d S
N(2) N 0.5000 0.9841(2) 0.2500 0.034(2) Uani 1.00 2 d S
N(3) N 0.2319(2) 0.74200(17) 0.01100(19) 0.0398(17) Uani 1.00 1 d .
C(1) C 0.5000 0.5245(3) 0.2500 0.057(4) Uani 1.00 2 d S
C(2) C 0.5000 0.9589(4) 0.2500 0.070(4) Uani 1.00 2 d S
C(3) C 0.2319(4) 0.7175(2) 0.0133(2) 0.052(2) Uani 1.00 1 d .
C(4) C 0.3898(3) 0.6091(2) 0.2218(2) 0.045(2) Uani 1.00 1 d .
C(5) C 0.3838(3) 0.6754(2) 0.2463(2) 0.048(2) Uani 1.00 1 d .
C(6) C 0.6146(3) 0.8075(2) 0.2325(2) 0.0414(19) Uani 1.00 1 d .
C(7) C 0.5990(4) 0.8742(2) 0.2104(2) 0.053(2) Uani 1.00 1 d .
C(8) C 0.1269(3) 0.6344(2) -0.0261(2) 0.044(2) Uani 1.00 1 d .
C(9) C 0.1180(4) 0.5664(2) -0.0074(2) 0.048(2) Uani 1.00 1 d .
C(10) C 0.3363(3) 0.6298(2) 0.0434(2) 0.047(2) Uani 1.00 1 d .
C(11) C 0.3509(3) 0.5652(2) 0.0143(2) 0.047(2) Uani 1.00 1 d .
C(12) C 0.5000 0.4591(3) 0.2500 0.065(5) Uani 1.00 2 d S
C(13) C 0.5137(5) 0.4441(2) 0.2203(3) 0.103(6) Uani 1.00 1 d .
C(14) C 0.5136(5) 0.4092(3) 0.2207(4) 0.125(7) Uani 1.00 1 d .
C(15) C 0.5000 0.3915(5) 0.2500 0.095(7) Uani 1.00 2 d S
C(16) C 0.5310(7) 0.4612(3) 0.1900(4) 0.119(6) Uani 1.00 1 d .
C(17) C 0.5000 1.0222(4) 0.2500 0.084(6) Uani 1.00 2 d S
C(18) C 0.4840(5) 1.0397(3) 0.2248(4) 0.117(6) Uani 1.00 1 d .
C(19) C 0.4843(5) 1.0754(2) 0.2256(3) 0.091(5) Uani 1.00 1 d .
C(20) C 0.5000 1.0923(5) 0.2500 0.115(11) Uani 1.00 2 d S
C(21) C 0.4628(7) 1.0200(4) 0.1967(5) 0.148(9) Uani 1.00 1 d .
C(22) C 0.2323(5) 0.7820(2) 0.0145(3) 0.079(4) Uani 1.00 1 d .
C(23) C 0.2160(4) 0.7954(2) 0.0438(4) 0.123(7) Uani 1.00 1 d .
C(24) C 0.2150(5) 0.8304(2) 0.0428(4) 0.102(5) Uani 1.00 1 d .
C(25) C 0.2279(6) 0.8489(3) 0.0150(4) 0.111(6) Uani 1.00 1 d .
C(26) C 0.2455(6) 0.8325(2) -0.0117(4) 0.108(5) Uani 1.00 1 d .
C(27) C 0.2445(4) 0.7992(2) -0.0104(4) 0.086(5) Uani 1.00 1 d .
C(28) C 0.1965(8) 0.7752(4) 0.0707(4) 0.135(7) Uani 1.00 1 d .
C(29) C 0.2592(7) 0.7810(4) -0.0423(5) 0.134(7) Uani 1.00 1 d .
C(30) C 0.4243(4) 0.5480(2) 0.1902(3) 0.062(3) Uani 1.00 1 d .
C(31) C 0.4535(4) 0.5609(2) 0.1671(2) 0.055(2) Uani 1.00 1 d .
C(32) C 0.4618(5) 0.5464(3) 0.1383(3) 0.080(3) Uani 1.00 1 d .
C(33) C 0.4397(5) 0.5171(3) 0.1325(3) 0.068(3) Uani 1.00 1 d .
C(34) C 0.4081(5) 0.5025(2) 0.1535(3) 0.075(3) Uani 1.00 1 d .
C(35) C 0.3993(5) 0.5173(2) 0.1844(3) 0.070(3) Uani 1.00 1 d .
C(36) C 0.3726(3) 0.5483(2) 0.2536(2) 0.050(2) Uani 1.00 1 d .
C(37) C 0.3850(5) 0.5370(2) 0.2833(2) 0.069(3) Uani 1.00 1 d .
C(38) C 0.3454(6) 0.5244(3) 0.3036(4) 0.086(4) Uani 1.00 1 d .
C(39) C 0.2978(9) 0.5240(4) 0.2934(4) 0.118(6) Uani 1.00 1 d .
C(40) C 0.2814(6) 0.5353(3) 0.2626(3) 0.085(4) Uani 1.00 1 d .
C(41) C 0.3196(5) 0.5483(3) 0.2434(4) 0.086(4) Uani 1.00 1 d .
C(42) C 0.3854(4) 0.6201(2) 0.2900(2) 0.045(2) Uani 1.00 1 d .
C(43) C 0.3342(4) 0.6189(2) 0.2934(2) 0.057(2) Uani 1.00 1 d .
C(44) C 0.3135(4) 0.6076(3) 0.3246(3) 0.069(3) Uani 1.00 1 d .
C(45) C 0.3474(5) 0.5993(3) 0.3487(3) 0.075(3) Uani 1.00 1 d .
C(46) C 0.3967(5) 0.6016(2) 0.3444(3) 0.064(2) Uani 1.00 1 d .
C(47) C 0.4175(4) 0.6119(2) 0.3163(2) 0.054(2) Uani 1.00 1 d .
C(48) C 0.4318(4) 0.6793(2) 0.1837(2) 0.048(2) Uani 1.00 1 d .
C(49) C 0.4745(3) 0.6676(2) 0.1725(2) 0.049(2) Uani 1.00 1 d .
C(50) C 0.4770(4) 0.6494(2) 0.1438(2) 0.056(2) Uani 1.00 1 d .
C(51) C 0.4326(4) 0.6447(2) 0.1259(2) 0.055(2) Uani 1.00 1 d .
C(52) C 0.3877(4) 0.6558(2) 0.1370(2) 0.053(2) Uani 1.00 1 d .
C(53) C 0.3841(4) 0.6748(2) 0.1657(2) 0.054(2) Uani 1.00 1 d .
C(54) C 0.3853(3) 0.7358(2) 0.2105(2) 0.044(2) Uani 1.00 1 d .
C(55) C 0.3331(3) 0.7392(2) 0.2197(2) 0.050(2) Uani 1.00 1 d .
C(56) C 0.3070(4) 0.7634(2) 0.2071(2) 0.059(2) Uani 1.00 1 d .
C(57) C 0.3253(4) 0.7877(2) 0.1860(2) 0.061(2) Uani 1.00 1 d .
C(58) C 0.3772(4) 0.7853(2) 0.1780(2) 0.050(2) Uani 1.00 1 d .
C(59) C 0.4058(3) 0.7599(2) 0.1896(2) 0.050(2) Uani 1.00 1 d .
C(60) C 0.6027(3) 0.7467(2) 0.1974(2) 0.044(2) Uani 1.00 1 d .
C(61) C 0.6537(4) 0.7438(2) 0.2009(2) 0.049(2) Uani 1.00 1 d .
C(62) C 0.6788(3) 0.7180(2) 0.1848(2) 0.053(2) Uani 1.00 1 d .
C(63) C 0.6554(4) 0.6976(2) 0.1651(2) 0.053(2) Uani 1.00 1 d .
C(64) C 0.6013(5) 0.6983(2) 0.1623(3) 0.070(3) Uani 1.00 1 d .
C(65) C 0.5760(4) 0.7228(2) 0.1797(2) 0.057(2) Uani 1.00 1 d .
C(66) C 0.5519(3) 0.8046(2) 0.1760(2) 0.042(2) Uani 1.00 1 d .
C(67) C 0.5031(4) 0.8166(2) 0.1701(2) 0.048(2) Uani 1.00 1 d .
C(68) C 0.4947(4) 0.8331(2) 0.1418(2) 0.052(2) Uani 1.00 1 d .
C(69) C 0.5316(4) 0.8379(2) 0.1195(2) 0.058(2) Uani 1.00 1 d .
C(70) C 0.5784(6) 0.8249(2) 0.1247(2) 0.075(3) Uani 1.00 1 d .
C(71) C 0.5886(3) 0.8079(2) 0.1535(2) 0.046(2) Uani 1.00 1 d .
C(72) C 0.6243(4) 0.8624(2) 0.2771(2) 0.050(2) Uani 1.00 1 d .
C(73) C 0.5992(4) 0.8707(2) 0.3043(2) 0.056(2) Uani 1.00 1 d .
C(74) C 0.6291(4) 0.8822(2) 0.3318(2) 0.058(2) Uani 1.00 1 d .
C(75) C 0.6799(7) 0.8829(3) 0.3306(3) 0.092(4) Uani 1.00 1 d .
C(76) C 0.7042(5) 0.8774(3) 0.3011(3) 0.073(3) Uani 1.00 1 d .
C(77) C 0.6746(4) 0.8653(2) 0.2743(2) 0.053(2) Uani 1.00 1 d .
C(78) C 0.6273(4) 0.9358(2) 0.2381(2) 0.058(2) Uani 1.00 1 d .
C(79) C 0.6213(7) 0.9467(2) 0.2692(3) 0.091(4) Uani 1.00 1 d .
C(80) C 0.6698(6) 0.9605(2) 0.2842(4) 0.105(6) Uani 1.00 1 d .
C(81) C 0.7122(6) 0.9610(3) 0.2668(5) 0.103(5) Uani 1.00 1 d .
C(82) C 0.7159(6) 0.9484(5) 0.2350(5) 0.119(6) Uani 1.00 1 d .
C(83) C 0.6728(5) 0.9359(4) 0.2201(3) 0.098(5) Uani 1.00 1 d .
C(84) C 0.5554(4) 0.9340(2) 0.1817(2) 0.053(2) Uani 1.00 1 d .
C(85) C 0.5200(4) 0.9205(2) 0.1631(2) 0.054(2) Uani 1.00 1 d .
C(86) C 0.5032(5) 0.9355(2) 0.1352(2) 0.069(3) Uani 1.00 1 d .
C(87) C 0.5250(4) 0.9665(3) 0.1261(3) 0.065(2) Uani 1.00 1 d .
C(88) C 0.5607(5) 0.9791(3) 0.1444(3) 0.072(3) Uani 1.00 1 d .
C(89) C 0.5797(6) 0.9659(2) 0.1717(3) 0.081(4) Uani 1.00 1 d .
C(90) C 0.1072(4) 0.6938(2) 0.0081(2) 0.056(2) Uani 1.00 1 d .
C(91) C 0.0555(4) 0.6958(2) -0.0051(3) 0.059(2) Uani 1.00 1 d .
C(92) C 0.0186(5) 0.7072(3) 0.0155(4) 0.080(4) Uani 1.00 1 d .
C(93) C 0.0282(8) 0.7178(3) 0.0461(5) 0.115(6) Uani 1.00 1 d .
C(94) C 0.0776(7) 0.7157(3) 0.0593(3) 0.088(4) Uani 1.00 1 d .
C(95) C 0.1147(5) 0.7045(2) 0.0400(3) 0.064(3) Uani 1.00 1 d .
C(96) C 0.1625(4) 0.6968(2) -0.0524(2) 0.053(2) Uani 1.00 1 d .
C(97) C 0.2001(4) 0.6833(2) -0.0752(2) 0.055(2) Uani 1.00 1 d .
C(98) C 0.2155(6) 0.6999(4) -0.1034(3) 0.091(4) Uani 1.00 1 d .
C(99) C 0.1899(5) 0.7304(3) -0.1078(3) 0.075(3) Uani 1.00 1 d .
C(100) C 0.1541(5) 0.7413(2) -0.0873(3) 0.068(3) Uani 1.00 1 d .
C(101) C 0.1383(4) 0.7266(2) -0.0587(3) 0.061(2) Uani 1.00 1 d .
C(102) C 0.1137(3) 0.6191(2) 0.0412(2) 0.043(2) Uani 1.00 1 d .
C(103) C 0.0630(5) 0.6216(2) 0.0433(3) 0.074(3) Uani 1.00 1 d .
C(104) C 0.0389(5) 0.6311(3) 0.0704(3) 0.069(3) Uani 1.00 1 d .
C(105) C 0.0676(6) 0.6362(3) 0.0984(3) 0.081(3) Uani 1.00 1 d .
C(106) C 0.1187(5) 0.6333(2) 0.0976(2) 0.063(2) Uani 1.00 1 d .
C(107) C 0.1448(4) 0.6255(2) 0.0694(2) 0.054(2) Uani 1.00 1 d .
C(108) C 0.1724(3) 0.5665(2) -0.0664(2) 0.043(2) Uani 1.00 1 d .
C(109) C 0.1321(4) 0.5726(2) -0.0867(2) 0.056(2) Uani 1.00 1 d .
C(110) C 0.1387(5) 0.5915(2) -0.1148(3) 0.073(3) Uani 1.00 1 d .
C(111) C 0.1847(4) 0.6045(2) -0.1210(2) 0.056(2) Uani 1.00 1 d .
C(112) C 0.2268(5) 0.5984(2) -0.1021(2) 0.062(2) Uani 1.00 1 d .
C(113) C 0.2211(4) 0.5794(2) -0.0732(2) 0.048(2) Uani 1.00 1 d .
C(114) C 0.1232(4) 0.5083(2) -0.0448(2) 0.049(2) Uani 1.00 1 d .
C(115) C 0.1472(3) 0.4859(2) -0.0670(2) 0.042(2) Uani 1.00 1 d .
C(116) C 0.1219(4) 0.4637(2) -0.0812(2) 0.053(2) Uani 1.00 1 d .
C(117) C 0.0709(4) 0.4602(2) -0.0761(2) 0.058(2) Uani 1.00 1 d .
C(118) C 0.0452(4) 0.4806(2) -0.0554(2) 0.056(2) Uani 1.00 1 d .
C(119) C 0.0723(4) 0.5047(2) -0.0403(2) 0.052(2) Uani 1.00 1 d .
C(120) C 0.3620(4) 0.6929(2) 0.0181(2) 0.058(2) Uani 1.00 1 d .
C(121) C 0.3539(5) 0.7075(2) -0.0135(3) 0.072(3) Uani 1.00 1 d .
C(122) C 0.3954(8) 0.7210(3) -0.0289(4) 0.128(8) Uani 1.00 1 d .
C(123) C 0.4452(8) 0.7200(3) -0.0140(5) 0.140(9) Uani 1.00 1 d .
C(124) C 0.4537(7) 0.7060(4) 0.0152(5) 0.124(8) Uani 1.00 1 d .
C(125) C 0.4087(5) 0.6926(3) 0.0327(3) 0.078(3) Uani 1.00 1 d .
C(126) C 0.2989(4) 0.6888(2) 0.0756(2) 0.054(2) Uani 1.00 1 d .
C(127) C 0.3201(5) 0.7187(2) 0.0867(3) 0.066(3) Uani 1.00 1 d .
C(128) C 0.3074(6) 0.7322(3) 0.1150(3) 0.085(4) Uani 1.00 1 d .
C(129) C 0.2724(5) 0.7160(3) 0.1353(3) 0.075(3) Uani 1.00 1 d .
C(130) C 0.2528(5) 0.6882(3) 0.1257(3) 0.080(3) Uani 1.00 1 d .
C(131) C 0.2640(4) 0.6740(2) 0.0951(2) 0.054(2) Uani 1.00 1 d .
C(132) C 0.3557(4) 0.6223(2) -0.0254(2) 0.059(2) Uani 1.00 1 d .
C(133) C 0.3254(4) 0.6341(2) -0.0530(2) 0.055(2) Uani 1.00 1 d .
C(134) C 0.3514(5) 0.6475(3) -0.0794(3) 0.077(3) Uani 1.00 1 d .
C(135) C 0.4027(4) 0.6486(2) -0.0788(3) 0.063(2) Uani 1.00 1 d .
C(136) C 0.4290(6) 0.6391(3) -0.0520(4) 0.096(5) Uani 1.00 1 d .
C(137) C 0.4087(4) 0.6247(2) -0.0241(2) 0.052(2) Uani 1.00 1 d .
C(138) C 0.2928(3) 0.5559(2) 0.0732(2) 0.045(2) Uani 1.00 1 d .
C(139) C 0.2479(3) 0.5687(2) 0.0842(2) 0.043(2) Uani 1.00 1 d .
C(140) C 0.2434(4) 0.5846(2) 0.1145(2) 0.059(2) Uani 1.00 1 d .
C(141) C 0.2821(4) 0.5862(2) 0.1336(2) 0.055(2) Uani 1.00 1 d .
C(142) C 0.3298(4) 0.5756(2) 0.1247(2) 0.059(2) Uani 1.00 1 d .
C(143) C 0.3375(4) 0.5599(2) 0.0955(2) 0.047(2) Uani 1.00 1 d .
C(144) C 0.3427(3) 0.5026(2) 0.0467(2) 0.045(2) Uani 1.00 1 d .
C(145) C 0.3941(4) 0.5001(2) 0.0404(2) 0.056(2) Uani 1.00 1 d .
C(146) C 0.4240(4) 0.4731(2) 0.0524(2) 0.054(2) Uani 1.00 1 d .
C(147) C 0.4006(5) 0.4511(2) 0.0701(3) 0.070(3) Uani 1.00 1 d .
C(148) C 0.3481(4) 0.4521(2) 0.0774(2) 0.057(2) Uani 1.00 1 d .
C(149) C 0.3209(4) 0.4780(2) 0.0649(2) 0.056(2) Uani 1.00 1 d .
C(150) C 0.1233(11) 0.5727(6) 0.2058(6) 0.168(9) Uani 1.00 1 d .
C(151) C 0.5039(7) 0.7532(4) 0.0951(8) 0.26(2) Uani 1.00 1 d .
C(152) C 0.8609(10) 0.3286(5) 0.0552(6) 0.208(14) Uani 1.00 1 d .
H(1) H 0.3992 0.6176 0.2002 0.053 Uiso 1.00 1 c R
H(2) H 0.3524 0.6076 0.2231 0.053 Uiso 1.00 1 c R
H(3) H 0.3512 0.6720 0.2349 0.058 Uiso 1.00 1 c R
H(4) H 0.3767 0.6863 0.2672 0.058 Uiso 1.00 1 c R
H(5) H 0.6426 0.8111 0.2169 0.050 Uiso 1.00 1 c R
H(6) H 0.6287 0.7966 0.2519 0.050 Uiso 1.00 1 c R
H(7) H 0.5839 0.8654 0.1902 0.064 Uiso 1.00 1 c R
H(8) H 0.6361 0.8760 0.2073 0.064 Uiso 1.00 1 c R
H(9) H 0.1387 0.6270 -0.0476 0.053 Uiso 1.00 1 c R
H(10) H 0.0895 0.6361 -0.0264 0.053 Uiso 1.00 1 c R
H(11) H 0.1063 0.5541 0.0118 0.057 Uiso 1.00 1 c R
H(12) H 0.0882 0.5709 -0.0213 0.057 Uiso 1.00 1 c R
H(13) H 0.3221 0.6199 0.0633 0.057 Uiso 1.00 1 c R
H(14) H 0.3736 0.6310 0.0456 0.057 Uiso 1.00 1 c R
H(15) H 0.3813 0.5681 0.0281 0.056 Uiso 1.00 1 c R
H(16) H 0.3617 0.5556 -0.0066 0.056 Uiso 1.00 1 c R
H(17) H 0.5225 0.3973 0.2018 0.150 Uiso 1.00 1 c R
H(18) H 0.5015 0.4664 0.1765 0.143 Uiso 1.00 1 c R
H(19) H 0.5541 0.4468 0.1780 0.143 Uiso 1.00 1 c R
H(20) H 0.5486 0.4817 0.1956 0.143 Uiso 1.00 1 c R
H(21) H 0.4723 1.0869 0.2072 0.109 Uiso 1.00 1 c R
H(22) H 0.4903 1.0146 0.1817 0.178 Uiso 1.00 1 c R
H(23) H 0.4370 1.0331 0.1855 0.178 Uiso 1.00 1 c R
H(24) H 0.4475 0.9997 0.2048 0.178 Uiso 1.00 1 c R
H(25) H 0.2052 0.8419 0.0617 0.122 Uiso 1.00 1 c R
H(26) H 0.2245 0.8722 0.0149 0.133 Uiso 1.00 1 c R
H(27) H 0.2577 0.8439 -0.0301 0.129 Uiso 1.00 1 c R
H(28) H 0.1597 0.7725 0.0685 0.162 Uiso 1.00 1 c R
H(29) H 0.2042 0.7861 0.0913 0.162 Uiso 1.00 1 c R
H(30) H 0.2128 0.7535 0.0703 0.162 Uiso 1.00 1 c R
H(31) H 0.2959 0.7769 -0.0425 0.161 Uiso 1.00 1 c R
H(32) H 0.2501 0.7947 -0.0609 0.161 Uiso 1.00 1 c R
H(33) H 0.2411 0.7600 -0.0435 0.161 Uiso 1.00 1 c R
H(34) H 0.4693 0.5815 0.1711 0.066 Uiso 1.00 1 c R
H(35) H 0.4827 0.5566 0.1226 0.096 Uiso 1.00 1 c R
H(36) H 0.4469 0.5062 0.1127 0.082 Uiso 1.00 1 c R
H(37) H 0.3916 0.4825 0.1480 0.090 Uiso 1.00 1 c R
H(38) H 0.3781 0.5074 0.2001 0.084 Uiso 1.00 1 c R
H(39) H 0.4192 0.5375 0.2906 0.083 Uiso 1.00 1 c R
H(40) H 0.3533 0.5163 0.3245 0.103 Uiso 1.00 1 c R
H(41) H 0.2728 0.5156 0.3077 0.142 Uiso 1.00 1 c R
H(42) H 0.2471 0.5341 0.2557 0.102 Uiso 1.00 1 c R
H(43) H 0.3110 0.5574 0.2230 0.103 Uiso 1.00 1 c R
H(44) H 0.3124 0.6252 0.2763 0.069 Uiso 1.00 1 c R
H(45) H 0.2779 0.6061 0.3280 0.083 Uiso 1.00 1 c R
H(46) H 0.3348 0.5917 0.3688 0.090 Uiso 1.00 1 c R
H(47) H 0.4186 0.5958 0.3617 0.077 Uiso 1.00 1 c R
H(48) H 0.4533 0.6136 0.3142 0.064 Uiso 1.00 1 c R
H(49) H 0.5048 0.6715 0.1842 0.058 Uiso 1.00 1 c R
H(50) H 0.5083 0.6405 0.1366 0.067 Uiso 1.00 1 c R
H(51) H 0.4342 0.6335 0.1058 0.067 Uiso 1.00 1 c R
H(52) H 0.3577 0.6509 0.1252 0.064 Uiso 1.00 1 c R
H(53) H 0.3529 0.6840 0.1728 0.065 Uiso 1.00 1 c R
H(54) H 0.3179 0.7243 0.2345 0.060 Uiso 1.00 1 c R
H(55) H 0.2721 0.7647 0.2127 0.071 Uiso 1.00 1 c R
H(56) H 0.3042 0.8047 0.1776 0.073 Uiso 1.00 1 c R
H(57) H 0.3924 0.8014 0.1645 0.060 Uiso 1.00 1 c R
H(58) H 0.4404 0.7584 0.1835 0.060 Uiso 1.00 1 c R
H(59) H 0.6721 0.7589 0.2140 0.059 Uiso 1.00 1 c R
H(60) H 0.7142 0.7152 0.1883 0.064 Uiso 1.00 1 c R
H(61) H 0.6745 0.6823 0.1527 0.064 Uiso 1.00 1 c R
H(62) H 0.5835 0.6828 0.1493 0.084 Uiso 1.00 1 c R
H(63) H 0.5400 0.7234 0.1794 0.068 Uiso 1.00 1 c R
H(64) H 0.4766 0.8133 0.1853 0.057 Uiso 1.00 1 c R
H(65) H 0.4617 0.8415 0.1376 0.062 Uiso 1.00 1 c R
H(66) H 0.5249 0.8502 0.1005 0.069 Uiso 1.00 1 c R
H(67) H 0.6042 0.8273 0.1089 0.090 Uiso 1.00 1 c R
H(68) H 0.6213 0.7987 0.1571 0.056 Uiso 1.00 1 c R
H(69) H 0.5633 0.8692 0.3056 0.068 Uiso 1.00 1 c R
H(70) H 0.6122 0.8893 0.3508 0.070 Uiso 1.00 1 c R
H(71) H 0.6992 0.8871 0.3495 0.110 Uiso 1.00 1 c R
H(72) H 0.7394 0.8817 0.2987 0.087 Uiso 1.00 1 c R
H(73) H 0.6908 0.8593 0.2547 0.063 Uiso 1.00 1 c R
H(74) H 0.5898 0.9459 0.2803 0.110 Uiso 1.00 1 c R
H(75) H 0.6698 0.9685 0.3057 0.126 Uiso 1.00 1 c R
H(76) H 0.7417 0.9704 0.2763 0.123 Uiso 1.00 1 c R
H(77) H 0.7475 0.9486 0.2239 0.143 Uiso 1.00 1 c R
H(78) H 0.6739 0.9278 0.1986 0.117 Uiso 1.00 1 c R
H(79) H 0.5060 0.8998 0.1691 0.065 Uiso 1.00 1 c R
H(80) H 0.4776 0.9256 0.1223 0.082 Uiso 1.00 1 c R
H(81) H 0.5139 0.9776 0.1072 0.078 Uiso 1.00 1 c R
H(82) H 0.5745 0.9997 0.1377 0.086 Uiso 1.00 1 c R
H(83) H 0.6064 0.9759 0.1836 0.098 Uiso 1.00 1 c R
H(84) H 0.0480 0.6895 -0.0266 0.071 Uiso 1.00 1 c R
H(85) H -0.0155 0.7077 0.0079 0.096 Uiso 1.00 1 c R
H(86) H 0.0014 0.7267 0.0587 0.137 Uiso 1.00 1 c R
H(87) H 0.0843 0.7219 0.0810 0.105 Uiso 1.00 1 c R
H(88) H 0.1482 0.7037 0.0484 0.077 Uiso 1.00 1 c R
H(89) H 0.2145 0.6624 -0.0706 0.066 Uiso 1.00 1 c R
H(90) H 0.2403 0.6916 -0.1179 0.110 Uiso 1.00 1 c R
H(91) H 0.1985 0.7436 -0.1260 0.090 Uiso 1.00 1 c R
H(92) H 0.1378 0.7613 -0.0930 0.081 Uiso 1.00 1 c R
H(93) H 0.1134 0.7359 -0.0449 0.073 Uiso 1.00 1 c R
H(94) H 0.0432 0.6164 0.0249 0.089 Uiso 1.00 1 c R
H(95) H 0.0032 0.6343 0.0706 0.083 Uiso 1.00 1 c R
H(96) H 0.0511 0.6416 0.1181 0.097 Uiso 1.00 1 c R
H(97) H 0.1374 0.6368 0.1169 0.075 Uiso 1.00 1 c R
H(98) H 0.1808 0.6245 0.0687 0.065 Uiso 1.00 1 c R
H(99) H 0.0996 0.5640 -0.0816 0.067 Uiso 1.00 1 c R
H(100) H 0.1112 0.5951 -0.1291 0.088 Uiso 1.00 1 c R
H(101) H 0.1883 0.6185 -0.1392 0.067 Uiso 1.00 1 c R
H(102) H 0.2591 0.6067 -0.1082 0.075 Uiso 1.00 1 c R
H(103) H 0.2489 0.5756 -0.0592 0.058 Uiso 1.00 1 c R
H(104) H 0.1825 0.4878 -0.0711 0.051 Uiso 1.00 1 c R
H(105) H 0.1387 0.4491 -0.0956 0.064 Uiso 1.00 1 c R
H(106) H 0.0530 0.4434 -0.0871 0.069 Uiso 1.00 1 c R
H(107) H 0.0098 0.4781 -0.0518 0.067 Uiso 1.00 1 c R
H(108) H 0.0552 0.5195 -0.0262 0.063 Uiso 1.00 1 c R
H(109) H 0.3212 0.7078 -0.0232 0.086 Uiso 1.00 1 c R
H(110) H 0.3914 0.7310 -0.0495 0.154 Uiso 1.00 1 c R
H(111) H 0.4729 0.7296 -0.0252 0.168 Uiso 1.00 1 c R
H(112) H 0.4869 0.7047 0.0242 0.149 Uiso 1.00 1 c R
H(113) H 0.4123 0.6839 0.0539 0.094 Uiso 1.00 1 c R
H(114) H 0.3443 0.7296 0.0736 0.079 Uiso 1.00 1 c R
H(115) H 0.3220 0.7525 0.1214 0.101 Uiso 1.00 1 c R
H(116) H 0.2632 0.7253 0.1555 0.090 Uiso 1.00 1 c R
H(117) H 0.2302 0.6769 0.1398 0.096 Uiso 1.00 1 c R
H(118) H 0.2473 0.6545 0.0884 0.065 Uiso 1.00 1 c R
H(119) H 0.2894 0.6328 -0.0529 0.065 Uiso 1.00 1 c R
H(120) H 0.3333 0.6557 -0.0975 0.092 Uiso 1.00 1 c R
H(121) H 0.4207 0.6561 -0.0973 0.076 Uiso 1.00 1 c R
H(122) H 0.4647 0.6426 -0.0523 0.116 Uiso 1.00 1 c R
H(123) H 0.4286 0.6173 -0.0064 0.062 Uiso 1.00 1 c R
H(124) H 0.2185 0.5668 0.0711 0.052 Uiso 1.00 1 c R
H(125) H 0.2120 0.5941 0.1207 0.070 Uiso 1.00 1 c R
H(126) H 0.2775 0.5950 0.1546 0.066 Uiso 1.00 1 c R
H(127) H 0.3577 0.5791 0.1388 0.071 Uiso 1.00 1 c R
H(128) H 0.3701 0.5519 0.0897 0.057 Uiso 1.00 1 c R
H(129) H 0.4101 0.5167 0.0279 0.067 Uiso 1.00 1 c R
H(130) H 0.4591 0.4713 0.0476 0.065 Uiso 1.00 1 c R
H(131) H 0.4201 0.4334 0.0785 0.085 Uiso 1.00 1 c R
H(132) H 0.3324 0.4356 0.0902 0.068 Uiso 1.00 1 c R
H(133) H 0.2855 0.4790 0.0691 0.067 Uiso 1.00 1 c R
H(134) H 0.1007 0.5860 0.2198 0.201 Uiso 1.00 1 c R
H(135) H 0.1556 0.5850 0.2034 0.201 Uiso 1.00 1 c R
H(136) H 0.5265 0.7661 0.1093 0.315 Uiso 1.00 1 c R
H(137) H 0.4942 0.7665 0.0760 0.315 Uiso 1.00 1 c R
H(138) H 0.8930 0.3412 0.0556 0.250 Uiso 1.00 1 c R
H(139) H 0.8354 0.3421 0.0437 0.250 Uiso 1.00 1 c R
H(140) H 0.5000 0.3681 0.2500 0.114 Uiso 1.00 2 c R
H(141) H 0.5000 1.1157 0.2500 0.138 Uiso 1.00 2 c R

loop_
_atom_site_aniso_label
_atom_site_aniso_U_11
_atom_site_aniso_U_22
_atom_site_aniso_U_33
_atom_site_aniso_U_12
_atom_site_aniso_U_13
_atom_site_aniso_U_23
Pt(1) 0.0552(3) 0.0282(2) 0.0455(3) 0.0000 -0.0098(2) 0.0000
Pt(2) 0.0468(2) 0.0244(2) 0.0373(2) 0.0000 -0.0046(2) 0.0000
Pt(3) 0.0453(2) 0.0244(2) 0.0359(2) 0.0000 -0.0052(2) 0.0000
Pt(4) 0.0472(2) 0.0241(2) 0.0338(2) 0.0000 0.0038(2) 0.0000
Pt(5) 0.0494(2) 0.0252(2) 0.0349(2) 0.0000 0.0032(2) 0.0000
Pt(6) 0.0673(3) 0.0276(2) 0.0413(2) 0.0000 0.0107(2) 0.0000
Pt(7) 0.0589(2) 0.03045(17) 0.0423(2) -0.00006(17) -0.0084(2) -0.00154(14)
Pt(8) 0.0475(2) 0.02806(16) 0.03866(18) -0.00012(15) -0.00430(16) -0.00029(12)
Pt(9) 0.0470(2) 0.02845(18) 0.03940(19) 0.00022(13) -0.00420(14) -0.00048(13)
Cl(1) 0.156(4) 0.131(4) 0.146(4) -0.037(3) -0.011(4) 0.016(3)
Cl(2) 0.238(7) 0.164(5) 0.097(3) -0.037(5) 0.017(4) -0.027(3)
Cl(3) 0.208(8) 0.329(14) 0.185(8) -0.021(8) -0.044(7) -0.012(8)
Cl(4) 0.472(17) 0.305(12) 0.114(5) -0.245(13) -0.025(7) 0.031(6)
Cl(5) 0.171(5) 0.113(3) 0.185(6) -0.028(3) -0.002(4) 0.015(4)
Cl(6) 0.266(8) 0.148(5) 0.099(3) -0.046(5) -0.033(4) 0.016(3)
P(1) 0.0568(15) 0.0286(10) 0.0605(16) -0.0030(10) -0.0054(12) -0.0038(10)
P(2) 0.0490(13) 0.0320(10) 0.0451(13) -0.0019(9) -0.0059(10) -0.0042(9)
P(3) 0.0528(14) 0.0297(10) 0.0381(12) 0.0009(9) -0.0031(10) -0.0043(8)
P(4) 0.0541(14) 0.0352(11) 0.0387(12) 0.0011(10) 0.0035(10) 0.0020(9)
P(5) 0.0498(13) 0.0311(10) 0.0479(14) -0.0014(9) 0.0045(10) 0.0007(9)
P(6) 0.0737(18) 0.0334(12) 0.0468(14) -0.0034(11) 0.0076(12) 0.0024(10)
P(7) 0.0641(16) 0.0322(11) 0.0537(15) 0.0014(10) -0.0095(12) 0.0025(10)
P(8) 0.0504(14) 0.0303(10) 0.0461(14) -0.0009(9) -0.0069(10) 0.0009(9)
P(9) 0.0561(15) 0.0375(11) 0.0354(12) -0.0013(10) -0.0059(10) 0.0010(9)
P(10) 0.0681(16) 0.0360(11) 0.0403(13) -0.0046(11) -0.0057(11) -0.0058(10)
P(11) 0.0568(14) 0.0325(10) 0.0349(12) -0.0031(10) -0.0029(10) -0.0053(9)
P(12) 0.0513(13) 0.0357(11) 0.0325(11) -0.0016(9) -0.0010(9) 0.0005(8)
P(13) 0.0604(18) 0.0669(19) 0.076(2) -0.0020(14) 0.0030(15) 0.0060(15)
P(14) 0.079(2) 0.096(2) 0.065(2) 0.000(2) 0.0045(18) -0.0012(18)
P(15) 0.0626(19) 0.0680(19) 0.079(2) 0.0004(15) -0.0060(16) -0.0054(15)
P(16) 0.070(2) 0.094(2) 0.069(2) 0.0073(19) -0.0106(17) -0.0085(18)
F(1) 0.079(4) 0.094(5) 0.088(5) 0.002(4) 0.003(4) 0.013(4)
F(2) 0.140(7) 0.073(5) 0.097(6) -0.005(4) -0.001(5) 0.004(4)
F(3) 0.081(5) 0.103(6) 0.096(5) -0.006(4) 0.018(4) -0.003(4)
F(4) 0.081(5) 0.092(5) 0.096(5) -0.012(4) 0.002(4) 0.013(4)
F(5) 0.121(7) 0.089(5) 0.130(8) -0.008(5) -0.002(6) -0.021(5)
F(6) 0.076(4) 0.107(6) 0.113(6) 0.001(4) -0.004(4) 0.004(5)
F(7) 0.109(6) 0.120(6) 0.084(5) -0.012(5) 0.018(4) 0.017(5)
F(8) 0.082(6) 0.294(18) 0.134(9) -0.018(8) -0.025(6) 0.067(10)
F(9) 0.35(2) 0.085(6) 0.105(8) 0.028(9) 0.055(11) 0.028(5)
F(10) 0.126(7) 0.101(5) 0.054(4) 0.012(4) 0.008(4) 0.012(3)
F(11) 0.078(5) 0.172(10) 0.142(8) -0.001(5) 0.006(5) 0.072(7)
F(12) 0.281(17) 0.088(6) 0.116(8) -0.036(8) 0.043(10) 0.003(6)
F(13) 0.118(6) 0.078(4) 0.082(5) 0.029(4) -0.018(4) -0.016(4)
F(14) 0.098(5) 0.107(5) 0.075(4) -0.008(4) -0.011(4) -0.008(4)
F(15) 0.075(4) 0.080(4) 0.079(4) 0.006(3) 0.006(3) -0.010(3)
F(16) 0.123(7) 0.089(5) 0.109(6) 0.018(5) 0.001(5) 0.014(5)
F(17) 0.082(5) 0.096(5) 0.091(5) -0.021(4) 0.020(4) -0.017(4)
F(18) 0.085(5) 0.121(7) 0.098(6) -0.016(4) 0.024(4) -0.011(5)
F(19) 0.184(10) 0.116(7) 0.117(8) -0.018(7) -0.048(8) 0.040(6)
F(20) 0.085(5) 0.104(6) 0.114(6) -0.018(4) -0.029(4) -0.019(5)
F(21) 0.057(4) 0.219(12) 0.128(8) -0.030(6) -0.010(5) 0.007(8)
F(22) 0.177(10) 0.099(6) 0.090(6) 0.019(6) -0.020(6) -0.011(5)
F(23) 0.088(5) 0.102(5) 0.080(5) 0.004(4) 0.000(4) -0.018(4)
F(24) 0.064(4) 0.157(8) 0.092(5) 0.011(4) -0.007(4) -0.044(5)
N(1) 0.023(4) 0.037(5) 0.039(5) 0.0000 -0.006(4) 0.0000
N(2) 0.020(4) 0.029(4) 0.053(6) 0.0000 -0.002(4) 0.0000
N(3) 0.029(3) 0.028(3) 0.063(4) -0.002(3) -0.019(3) 0.018(3)
C(1) 0.065(9) 0.024(6) 0.082(11) 0.0000 -0.023(8) 0.0000
C(2) 0.083(12) 0.075(12) 0.050(9) 0.0000 0.010(9) 0.0000
C(3) 0.060(6) 0.046(5) 0.049(5) 0.002(4) -0.014(5) -0.010(4)
C(4) 0.050(5) 0.032(4) 0.051(5) -0.004(3) -0.017(4) 0.008(3)
C(5) 0.046(5) 0.038(4) 0.061(6) 0.004(3) -0.001(4) 0.008(4)
C(6) 0.055(5) 0.035(4) 0.035(4) 0.002(3) 0.004(3) -0.005(3)
C(7) 0.065(6) 0.046(5) 0.049(5) -0.009(4) -0.005(4) 0.009(4)
C(8) 0.047(5) 0.027(4) 0.057(5) 0.003(3) -0.001(4) 0.006(3)
C(9) 0.059(6) 0.039(4) 0.046(5) -0.003(4) 0.001(4) 0.002(3)
C(10) 0.042(5) 0.042(4) 0.057(6) -0.011(3) 0.006(4) -0.004(4)
C(11) 0.054(5) 0.045(5) 0.041(5) 0.000(4) 0.010(4) -0.004(4)
C(12) 0.082(11) 0.028(6) 0.086(12) 0.0000 -0.060(10) 0.0000
C(13) 0.153(16) 0.034(5) 0.123(13) 0.002(7) -0.050(11) -0.017(7)
C(14) 0.106(13) 0.056(8) 0.21(2) 0.001(8) -0.044(13) -0.012(11)
C(15) 0.124(18) 0.050(10) 0.110(18) 0.0000 -0.050(16) 0.0000
C(16) 0.145(15) 0.073(10) 0.140(16) 0.034(10) -0.042(13) -0.034(10)
C(17) 0.070(11) 0.065(11) 0.118(18) 0.0000 0.020(13) 0.0000
C(18) 0.122(15) 0.094(12) 0.135(16) 0.049(10) 0.034(12) 0.034(11)
C(19) 0.134(13) 0.041(6) 0.098(11) 0.030(7) 0.042(9) 0.030(6)
C(20) 0.14(2) 0.051(11) 0.16(2) 0.0000 0.10(2) 0.0000
C(21) 0.155(18) 0.107(14) 0.18(2) 0.038(13) 0.097(18) 0.038(15)
C(22) 0.092(9) 0.035(5) 0.110(11) 0.006(6) -0.027(9) -0.034(6)
C(23) 0.117(14) 0.054(8) 0.20(2) 0.018(8) -0.074(14) 0.017(10)
C(24) 0.109(11) 0.052(7) 0.143(15) 0.005(7) -0.009(10) -0.067(9)
C(25) 0.135(14) 0.029(5) 0.168(18) 0.001(7) -0.064(14) -0.011(8)
C(26) 0.128(14) 0.050(7) 0.146(15) -0.031(8) -0.032(11) 0.021(9)
C(27) 0.075(8) 0.056(6) 0.127(12) -0.028(6) -0.048(8) 0.043(8)
C(28) 0.19(2) 0.105(14) 0.110(15) -0.016(14) -0.013(14) 0.002(11)
C(29) 0.152(17) 0.071(9) 0.18(2) -0.007(10) -0.033(16) -0.025(11)
C(30) 0.065(7) 0.044(5) 0.078(8) 0.003(4) -0.028(6) -0.004(5)
C(31) 0.077(7) 0.047(5) 0.042(5) 0.004(5) 0.000(5) -0.015(4)
C(32) 0.080(9) 0.083(9) 0.078(9) 0.008(7) 0.005(7) -0.003(7)
C(33) 0.090(9) 0.057(6) 0.058(7) 0.016(6) -0.010(6) -0.014(5)
C(34) 0.108(10) 0.050(6) 0.067(8) 0.001(6) -0.042(7) -0.016(5)
C(35) 0.085(8) 0.049(6) 0.076(8) -0.010(5) -0.011(6) -0.010(5)
C(36) 0.056(5) 0.028(4) 0.065(6) -0.009(3) -0.011(5) -0.001(4)
C(37) 0.107(10) 0.051(6) 0.050(6) -0.000(6) 0.011(6) -0.009(5)
C(38) 0.104(11) 0.059(7) 0.094(10) -0.021(7) 0.018(9) -0.001(6)
C(39) 0.154(18) 0.099(12) 0.102(14) -0.016(12) 0.068(13) 0.003(10)
C(40) 0.103(11) 0.071(8) 0.081(10) -0.026(7) 0.015(7) -0.018(7)
C(41) 0.103(11) 0.057(7) 0.098(11) -0.021(7) 0.026(8) -0.015(7)
C(42) 0.069(6) 0.022(3) 0.044(5) -0.008(3) -0.008(4) 0.001(3)
C(43) 0.059(6) 0.056(6) 0.058(6) -0.006(5) -0.004(5) -0.006(5)
C(44) 0.067(7) 0.072(7) 0.069(8) -0.010(6) 0.019(6) -0.003(6)
C(45) 0.085(9) 0.067(7) 0.072(8) -0.010(6) -0.002(7) 0.019(6)
C(46) 0.086(8) 0.041(5) 0.064(7) -0.000(5) -0.011(6) -0.001(4)
C(47) 0.069(6) 0.045(5) 0.046(5) 0.003(4) 0.001(4) 0.001(4)
C(48) 0.057(6) 0.032(4) 0.055(5) 0.009(4) -0.007(4) -0.008(3)
C(49) 0.053(5) 0.043(4) 0.049(5) -0.001(4) -0.002(4) -0.004(4)
C(50) 0.071(6) 0.052(5) 0.044(5) 0.012(4) 0.003(4) 0.006(4)
C(51) 0.062(6) 0.059(6) 0.045(5) 0.009(5) -0.008(4) -0.018(4)
C(52) 0.072(7) 0.034(4) 0.054(6) 0.006(4) -0.010(5) -0.001(4)
C(53) 0.082(7) 0.035(4) 0.045(5) 0.003(4) -0.013(5) -0.001(3)
C(54) 0.056(5) 0.032(4) 0.044(5) 0.005(3) -0.016(4) 0.002(3)
C(55) 0.046(5) 0.057(5) 0.046(5) -0.003(4) -0.008(4) 0.008(4)
C(56) 0.063(6) 0.057(6) 0.058(6) 0.007(5) 0.000(5) 0.001(5)
C(57) 0.075(7) 0.043(5) 0.063(7) 0.011(5) -0.024(5) -0.007(4)
C(58) 0.076(7) 0.037(4) 0.037(5) 0.001(4) -0.006(4) -0.000(3)
C(59) 0.054(5) 0.051(5) 0.044(5) 0.009(4) -0.010(4) -0.011(4)
C(60) 0.040(4) 0.048(5) 0.044(5) 0.006(3) 0.017(3) -0.000(3)
C(61) 0.061(6) 0.042(4) 0.046(5) -0.004(4) 0.007(4) 0.007(4)
C(62) 0.044(5) 0.046(5) 0.069(6) 0.018(4) 0.006(4) 0.013(4)
C(63) 0.063(6) 0.041(5) 0.055(6) -0.005(4) 0.002(5) -0.013(4)
C(64) 0.084(8) 0.046(5) 0.080(8) 0.019(5) -0.010(6) -0.016(5)
C(65) 0.076(7) 0.036(4) 0.059(6) -0.001(4) -0.016(5) 0.004(4)
C(66) 0.048(5) 0.037(4) 0.041(5) -0.001(3) 0.008(3) -0.000(3)
C(67) 0.072(6) 0.036(4) 0.035(4) 0.011(4) 0.005(4) -0.001(3)
C(68) 0.062(6) 0.039(4) 0.054(5) -0.002(4) -0.000(4) 0.007(4)
C(69) 0.070(7) 0.048(5) 0.055(6) 0.014(5) -0.009(5) 0.001(4)
C(70) 0.125(11) 0.058(6) 0.041(6) -0.006(7) 0.009(6) 0.008(5)
C(71) 0.059(5) 0.042(4) 0.038(4) 0.007(4) 0.008(4) 0.010(3)
C(72) 0.056(6) 0.050(5) 0.045(5) -0.004(4) 0.004(4) 0.000(4)
C(73) 0.055(6) 0.055(6) 0.059(6) -0.015(4) 0.003(5) 0.010(5)
C(74) 0.065(7) 0.049(5) 0.062(6) -0.007(5) -0.006(5) -0.009(4)
C(75) 0.136(14) 0.075(9) 0.065(8) -0.011(8) -0.013(8) -0.011(7)
C(76) 0.058(7) 0.071(8) 0.090(9) -0.009(5) 0.000(6) -0.002(6)
C(77) 0.052(6) 0.047(5) 0.060(6) -0.002(4) 0.001(4) -0.005(4)
C(78) 0.062(6) 0.039(5) 0.074(7) -0.011(4) -0.011(5) 0.004(4)
C(79) 0.161(15) 0.034(5) 0.079(9) -0.006(7) -0.013(9) -0.001(5)
C(80) 0.110(12) 0.045(6) 0.159(17) -0.011(7) -0.064(12) -0.012(8)
C(81) 0.085(11) 0.082(10) 0.141(17) -0.043(8) -0.035(11) 0.021(10)
C(82) 0.069(10) 0.146(17) 0.142(18) -0.026(10) 0.002(10) 0.026(14)
C(83) 0.097(11) 0.116(12) 0.080(10) -0.056(9) 0.007(8) 0.021(8)
C(84) 0.076(7) 0.036(4) 0.049(5) -0.007(4) 0.011(5) -0.004(4)
C(85) 0.059(6) 0.058(6) 0.045(5) -0.010(4) -0.002(4) 0.004(4)
C(86) 0.092(8) 0.061(6) 0.053(6) 0.009(6) 0.014(6) 0.005(5)
C(87) 0.055(6) 0.079(8) 0.061(7) 0.003(5) -0.007(5) 0.005(6)
C(88) 0.096(9) 0.054(6) 0.065(7) 0.002(6) 0.034(7) 0.016(5)
C(89) 0.122(11) 0.042(5) 0.080(9) 0.001(6) 0.045(8) 0.005(5)
C(90) 0.074(7) 0.033(4) 0.060(6) 0.004(4) -0.009(5) 0.006(4)
C(91) 0.061(6) 0.042(5) 0.074(7) 0.004(4) -0.012(5) 0.003(5)
C(92) 0.077(8) 0.055(6) 0.108(12) 0.009(5) 0.025(8) 0.022(7)
C(93) 0.152(17) 0.068(9) 0.124(16) 0.021(10) 0.039(13) -0.003(9)
C(94) 0.134(13) 0.057(7) 0.072(9) 0.032(8) -0.015(9) 0.003(6)
C(95) 0.073(7) 0.053(6) 0.066(7) 0.015(5) 0.005(6) 0.014(5)
C(96) 0.058(6) 0.041(4) 0.059(6) -0.010(4) -0.024(5) 0.004(4)
C(97) 0.062(6) 0.057(6) 0.046(5) 0.008(5) -0.013(4) 0.008(4)
C(98) 0.105(11) 0.098(11) 0.071(9) -0.013(8) -0.010(8) 0.011(7)
C(99) 0.095(9) 0.065(7) 0.064(7) -0.020(7) -0.020(7) 0.022(6)
C(100) 0.085(8) 0.046(5) 0.072(8) -0.004(5) -0.014(6) 0.002(5)
C(101) 0.073(7) 0.043(5) 0.066(7) -0.004(4) -0.014(5) 0.009(4)
C(102) 0.053(5) 0.031(4) 0.045(5) 0.004(3) 0.007(4) -0.001(3)
C(103) 0.099(10) 0.052(6) 0.072(8) 0.004(6) 0.004(7) 0.020(5)
C(104) 0.074(8) 0.073(7) 0.061(7) 0.022(6) 0.014(6) 0.005(6)
C(105) 0.099(10) 0.073(8) 0.071(8) -0.007(7) 0.022(7) 0.006(6)
C(106) 0.081(8) 0.057(6) 0.050(6) 0.005(5) 0.014(5) -0.003(4)
C(107) 0.073(7) 0.030(4) 0.058(6) -0.008(4) 0.013(5) -0.004(4)
C(108) 0.056(5) 0.037(4) 0.038(4) 0.001(4) 0.000(4) -0.001(3)
C(109) 0.087(7) 0.039(4) 0.041(5) -0.012(5) -0.012(5) 0.007(4)
C(110) 0.095(9) 0.058(6) 0.066(7) 0.012(6) -0.021(6) 0.007(5)
C(111) 0.065(6) 0.058(6) 0.044(5) -0.009(5) -0.011(4) 0.023(4)
C(112) 0.080(7) 0.050(5) 0.058(6) -0.020(5) 0.018(5) -0.002(4)
C(113) 0.067(6) 0.034(4) 0.045(5) 0.000(4) -0.007(4) 0.005(3)
C(114) 0.062(6) 0.044(5) 0.041(5) -0.003(4) -0.004(4) 0.007(4)
C(115) 0.045(5) 0.035(4) 0.048(5) 0.003(3) -0.000(4) 0.006(3)
C(116) 0.073(7) 0.043(5) 0.043(5) 0.010(4) -0.004(4) 0.007(4)
C(117) 0.074(7) 0.054(6) 0.045(5) -0.000(5) -0.006(5) 0.004(4)
C(118) 0.054(6) 0.054(5) 0.060(6) -0.016(4) -0.007(4) 0.010(5)
C(119) 0.057(6) 0.050(5) 0.051(5) -0.008(4) 0.002(4) 0.003(4)
C(120) 0.068(7) 0.043(5) 0.063(7) -0.002(4) 0.016(5) -0.008(4)
C(121) 0.085(8) 0.052(6) 0.080(9) -0.004(5) -0.001(7) -0.009(6)
C(122) 0.18(2) 0.074(10) 0.127(15) -0.070(12) 0.063(14) 0.004(9)
C(123) 0.16(2) 0.080(11) 0.18(2) -0.080(12) 0.081(18) -0.041(13)
C(124) 0.111(13) 0.127(15) 0.134(17) -0.065(11) 0.070(13) -0.049(13)
C(125) 0.076(8) 0.070(7) 0.089(9) -0.019(6) 0.020(7) -0.023(7)
C(126) 0.065(6) 0.044(5) 0.054(6) 0.003(4) -0.023(5) -0.010(4)
C(127) 0.088(8) 0.039(5) 0.070(7) -0.003(5) -0.024(6) -0.024(5)
C(128) 0.111(11) 0.059(7) 0.084(9) 0.017(7) -0.041(8) -0.030(6)
C(129) 0.097(9) 0.061(6) 0.066(7) -0.002(7) 0.003(7) -0.026(5)
C(130) 0.104(10) 0.075(8) 0.062(7) -0.009(7) -0.010(6) -0.005(6)
C(131) 0.055(6) 0.057(5) 0.051(5) -0.002(4) -0.013(5) -0.007(4)
C(132) 0.082(8) 0.048(5) 0.046(5) -0.020(5) 0.002(5) -0.013(4)
C(133) 0.073(7) 0.055(5) 0.036(5) -0.008(5) -0.005(4) -0.003(4)
C(134) 0.087(9) 0.071(8) 0.072(8) -0.016(6) -0.010(7) -0.002(6)
C(135) 0.067(7) 0.058(6) 0.064(7) -0.012(5) 0.016(6) -0.001(5)
C(136) 0.095(10) 0.058(7) 0.136(15) -0.030(7) 0.042(10) -0.031(8)
C(137) 0.054(6) 0.052(5) 0.050(5) -0.002(4) 0.004(4) -0.005(4)
C(138) 0.057(5) 0.027(4) 0.052(5) 0.006(3) -0.001(4) -0.004(3)
C(139) 0.033(4) 0.037(4) 0.060(5) 0.004(3) -0.004(3) 0.007(4)
C(140) 0.075(7) 0.054(5) 0.047(5) 0.019(5) 0.006(5) -0.002(4)
C(141) 0.076(7) 0.048(5) 0.042(5) 0.013(4) 0.002(4) 0.006(4)
C(142) 0.086(8) 0.056(6) 0.034(5) 0.010(5) -0.008(5) -0.001(4)
C(143) 0.059(6) 0.042(4) 0.041(5) 0.008(4) -0.007(4) -0.008(3)
C(144) 0.051(5) 0.041(4) 0.043(5) 0.001(4) -0.008(4) -0.016(3)
C(145) 0.086(8) 0.031(4) 0.051(6) 0.007(4) -0.006(5) -0.009(4)
C(146) 0.058(6) 0.047(5) 0.058(6) 0.004(4) -0.004(5) -0.010(4)
C(147) 0.101(10) 0.051(6) 0.059(7) 0.025(6) -0.014(6) -0.010(5)
C(148) 0.064(7) 0.051(5) 0.056(6) -0.003(5) -0.008(5) -0.009(4)
C(149) 0.071(7) 0.056(6) 0.040(5) -0.005(5) -0.010(4) 0.003(4)
C(150) 0.21(2) 0.136(19) 0.16(2) -0.005(18) 0.05(2) -0.022(17)
C(151) 0.126(17) 0.17(2) 0.50(6) -0.050(18) 0.00(2) -0.17(3)
C(152) 0.17(2) 0.21(3) 0.24(3) -0.07(2) -0.03(2) 0.10(2)

loop_
_atom_type_symbol
_atom_type_description
_atom_type_scat_dispersion_real
_atom_type_scat_dispersion_imag
_atom_type_scat_source
C C 0.003 0.002
;
International Tables for Crystallography
(1992, Vol. C, Tables 4.2.6.8 and 6.1.1.4)
;
H H 0.000 0.000
;
International Tables for Crystallography
(1992, Vol. C, Table 6.1.1.4)
;
F F 0.017 0.010
;
International Tables for Crystallography
(1992, Vol. C, Tables 4.2.6.8 and 6.1.1.4)
;
N N 0.006 0.003
;
International Tables for Crystallography
(1992, Vol. C, Tables 4.2.6.8 and 6.1.1.4)
;
P P 0.102 0.094
;
International Tables for Crystallography
(1992, Vol. C, Tables 4.2.6.8 and 6.1.1.4)
;
Pt Pt -1.703 8.390
;
International Tables for Crystallography
(1992, Vol. C, Tables 4.2.6.8 and 6.1.1.4)
;
Cl Cl 0.148 0.159
;
International Tables for Crystallography
(1992, Vol. C, Tables 4.2.6.8 and 6.1.1.4)
;

loop_
_geom_angle_atom_site_label_1
_geom_angle_atom_site_label_2
_geom_angle_atom_site_label_3
_geom_angle
_geom_angle_publ_flag
_geom_angle_site_symmetry_1
_geom_angle_site_symmetry_3
Pt(2) Pt(1) P(1) 92.52(6) yes . .
Pt(2) Pt(1) P(1) 92.52(6) yes . 3_655
Pt(2) Pt(1) C(1) 180.0000 yes . .
P(1) Pt(1) P(1) 174.95(8) yes . 3_655
P(1) Pt(1) C(1) 87.48(6) yes . .
P(1) Pt(1) C(1) 87.48(6) yes 3_655 .
Pt(1) Pt(2) Pt(3) 180.0000 yes . .
Pt(1) Pt(2) P(2) 88.05(5) yes . .
Pt(1) Pt(2) P(2) 88.05(5) yes . 3_655
Pt(3) Pt(2) P(2) 91.95(5) yes . .
Pt(3) Pt(2) P(2) 91.95(5) yes . 3_655
P(2) Pt(2) P(2) 176.10(7) yes . 3_655
Pt(2) Pt(3) Pt(4) 180.0000 yes . .
Pt(2) Pt(3) P(3) 84.18(5) yes . .
Pt(2) Pt(3) P(3) 84.18(5) yes . 3_655
Pt(4) Pt(3) P(3) 95.82(5) yes . .
Pt(4) Pt(3) P(3) 95.82(5) yes . 3_655
P(3) Pt(3) P(3) 168.35(7) yes . 3_655
Pt(3) Pt(4) Pt(5) 180.0000 yes . .
Pt(3) Pt(4) P(4) 95.69(6) yes . .
Pt(3) Pt(4) P(4) 95.69(6) yes . 3_655
Pt(5) Pt(4) P(4) 84.31(6) yes . .
Pt(5) Pt(4) P(4) 84.31(6) yes . 3_655
P(4) Pt(4) P(4) 168.62(8) yes . 3_655
Pt(4) Pt(5) Pt(6) 180.0000 yes . .
Pt(4) Pt(5) P(5) 92.03(5) yes . .
Pt(4) Pt(5) P(5) 92.04(5) yes . 3_655
Pt(6) Pt(5) P(5) 87.96(5) yes . .
Pt(6) Pt(5) P(5) 87.96(5) yes . 3_655
P(5) Pt(5) P(5) 175.93(7) yes . 3_655
Pt(5) Pt(6) P(6) 92.73(6) yes . .
Pt(5) Pt(6) P(6) 92.73(6) yes . 3_655
Pt(5) Pt(6) C(2) 180.0000 yes . .
P(6) Pt(6) P(6) 174.54(8) yes . 3_655
P(6) Pt(6) C(2) 87.27(6) yes . .
P(6) Pt(6) C(2) 87.27(6) yes 3_655 .
Pt(8) Pt(7) P(7) 92.59(6) yes . .
Pt(8) Pt(7) P(10) 92.31(6) yes . .
Pt(8) Pt(7) C(3) 178.5(3) yes . .
P(7) Pt(7) P(10) 174.87(8) yes . .
P(7) Pt(7) C(3) 86.9(3) yes . .
P(10) Pt(7) C(3) 88.1(3) yes . .
Pt(7) Pt(8) Pt(9) 179.663(18) yes . .
Pt(7) Pt(8) P(8) 87.84(6) yes . .
Pt(7) Pt(8) P(11) 88.26(6) yes . .
Pt(9) Pt(8) P(8) 92.14(6) yes . .
Pt(9) Pt(8) P(11) 91.74(6) yes . .
P(8) Pt(8) P(11) 176.05(8) yes . .
Pt(8) Pt(9) Pt(9) 178.418(16) yes . 2_565
Pt(8) Pt(9) P(9) 83.78(6) yes . .
Pt(8) Pt(9) P(12) 84.89(6) yes . .
Pt(9) Pt(9) P(9) 95.37(6) yes 2_565 .
Pt(9) Pt(9) P(12) 95.95(6) yes 2_565 .
P(9) Pt(9) P(12) 168.66(8) yes . .
Pt(1) P(1) C(4) 114.0(3) yes . .
Pt(1) P(1) C(30) 106.4(4) yes . .
Pt(1) P(1) C(36) 115.5(3) yes . .
C(4) P(1) C(30) 107.8(4) yes . .
C(4) P(1) C(36) 102.8(4) yes . .
C(30) P(1) C(36) 110.2(5) yes . .
Pt(2) P(2) C(4) 109.6(3) yes . .
Pt(2) P(2) C(5) 113.8(3) yes . .
Pt(2) P(2) C(42) 118.9(3) yes . .
C(4) P(2) C(5) 104.7(4) yes . .
C(4) P(2) C(42) 103.8(4) yes . .
C(5) P(2) C(42) 104.7(4) yes . .
Pt(3) P(3) C(5) 107.3(3) yes . .
Pt(3) P(3) C(48) 114.3(3) yes . .
Pt(3) P(3) C(54) 123.4(3) yes . .
C(5) P(3) C(48) 105.0(4) yes . .
C(5) P(3) C(54) 103.7(4) yes . .
C(48) P(3) C(54) 101.3(4) yes . .
Pt(4) P(4) C(6) 108.9(3) yes . .
Pt(4) P(4) C(60) 124.4(3) yes . .
Pt(4) P(4) C(66) 117.2(3) yes . .
C(6) P(4) C(60) 102.4(4) yes . .
C(6) P(4) C(66) 101.5(4) yes . .
C(60) P(4) C(66) 99.3(4) yes . .
Pt(5) P(5) C(6) 114.5(3) yes . .
Pt(5) P(5) C(7) 108.1(3) yes . .
Pt(5) P(5) C(72) 118.6(3) yes . .
C(6) P(5) C(7) 105.1(4) yes . .
C(6) P(5) C(72) 104.5(4) yes . .
C(7) P(5) C(72) 104.9(4) yes . .
Pt(6) P(6) C(7) 113.0(3) yes . .
Pt(6) P(6) C(78) 115.8(3) yes . .
Pt(6) P(6) C(84) 106.7(3) yes . .
C(7) P(6) C(78) 102.3(4) yes . .
C(7) P(6) C(84) 108.8(4) yes . .
C(78) P(6) C(84) 110.2(4) yes . .
Pt(7) P(7) C(8) 114.2(3) yes . .
Pt(7) P(7) C(90) 114.2(3) yes . .
Pt(7) P(7) C(96) 109.3(3) yes . .
C(8) P(7) C(90) 103.5(4) yes . .
C(8) P(7) C(96) 107.4(4) yes . .
C(90) P(7) C(96) 107.8(4) yes . .
Pt(8) P(8) C(8) 109.6(3) yes . .
Pt(8) P(8) C(9) 113.0(3) yes . .
Pt(8) P(8) C(102) 119.2(3) yes . .
C(8) P(8) C(9) 103.0(4) yes . .
C(8) P(8) C(102) 104.1(4) yes . .
C(9) P(8) C(102) 106.4(4) yes . .
Pt(9) P(9) C(9) 108.9(3) yes . .
Pt(9) P(9) C(108) 116.8(3) yes . .
Pt(9) P(9) C(114) 123.7(3) yes . .
C(9) P(9) C(108) 102.7(4) yes . .
C(9) P(9) C(114) 101.8(4) yes . .
C(108) P(9) C(114) 100.3(4) yes . .
Pt(7) P(10) C(10) 113.6(3) yes . .
Pt(7) P(10) C(120) 117.6(3) yes . .
Pt(7) P(10) C(126) 107.4(3) yes . .
C(10) P(10) C(120) 103.3(4) yes . .
C(10) P(10) C(126) 107.5(4) yes . .
C(120) P(10) C(126) 106.9(5) yes . .
Pt(8) P(11) C(10) 107.0(3) yes . .
Pt(8) P(11) C(11) 116.2(3) yes . .
Pt(8) P(11) C(132) 121.2(3) yes . .
C(10) P(11) C(11) 104.3(4) yes . .
C(10) P(11) C(132) 105.0(4) yes . .
C(11) P(11) C(132) 101.5(4) yes . .
Pt(9) P(12) C(11) 108.3(3) yes . .
Pt(9) P(12) C(138) 115.0(3) yes . .
Pt(9) P(12) C(144) 124.7(3) yes . .
C(11) P(12) C(138) 105.3(4) yes . .
C(11) P(12) C(144) 101.7(4) yes . .
C(138) P(12) C(144) 99.7(4) yes . .
F(1) P(13) F(2) 89.8(4) yes . .
F(1) P(13) F(3) 88.9(4) yes . .
F(1) P(13) F(4) 177.8(4) yes . .
F(1) P(13) F(5) 89.5(5) yes . .
F(1) P(13) F(6) 89.7(4) yes . .
F(2) P(13) F(3) 89.9(5) yes . .
F(2) P(13) F(4) 92.2(5) yes . .
F(2) P(13) F(5) 178.9(5) yes . .
F(2) P(13) F(6) 92.8(5) yes . .
F(3) P(13) F(4) 90.1(4) yes . .
F(3) P(13) F(5) 89.3(5) yes . .
F(3) P(13) F(6) 176.9(5) yes . .
F(4) P(13) F(5) 88.5(5) yes . .
F(4) P(13) F(6) 91.2(4) yes . .
F(5) P(13) F(6) 88.0(5) yes . .
F(7) P(14) F(8) 89.1(6) yes . .
F(7) P(14) F(9) 89.8(6) yes . .
F(7) P(14) F(10) 179.5(5) yes . .
F(7) P(14) F(11) 90.3(5) yes . .
F(7) P(14) F(12) 91.5(6) yes . .
F(8) P(14) F(9) 90.4(9) yes . .
F(8) P(14) F(10) 91.0(6) yes . .
F(8) P(14) F(11) 179.0(8) yes . .
F(8) P(14) F(12) 90.7(8) yes . .
F(9) P(14) F(10) 89.7(6) yes . .
F(9) P(14) F(11) 90.3(8) yes . .
F(9) P(14) F(12) 178.2(8) yes . .
F(10) P(14) F(11) 89.7(5) yes . .
F(10) P(14) F(12) 89.0(5) yes . .
F(11) P(14) F(12) 88.5(7) yes . .
F(13) P(15) F(14) 89.7(4) yes . .
F(13) P(15) F(15) 89.4(4) yes . .
F(13) P(15) F(16) 178.4(5) yes . .
F(13) P(15) F(17) 88.7(4) yes . .
F(13) P(15) F(18) 90.9(4) yes . .
F(14) P(15) F(15) 92.1(4) yes . .
F(14) P(15) F(16) 89.8(4) yes . .
F(14) P(15) F(17) 178.0(4) yes . .
F(14) P(15) F(18) 89.3(4) yes . .
F(15) P(15) F(16) 89.2(4) yes . .
F(15) P(15) F(17) 89.0(4) yes . .
F(15) P(15) F(18) 178.5(4) yes . .
F(16) P(15) F(17) 91.8(4) yes . .
F(16) P(15) F(18) 90.5(5) yes . .
F(17) P(15) F(18) 89.6(4) yes . .
F(19) P(16) F(20) 88.6(5) yes . .
F(19) P(16) F(21) 85.4(7) yes . .
F(19) P(16) F(22) 178.2(7) yes . .
F(19) P(16) F(23) 90.2(5) yes . .
F(19) P(16) F(24) 90.4(6) yes . .
F(20) P(16) F(21) 88.0(5) yes . .
F(20) P(16) F(22) 90.5(5) yes . .
F(20) P(16) F(23) 177.5(5) yes . .
F(20) P(16) F(24) 91.5(4) yes . .
F(21) P(16) F(22) 92.9(6) yes . .
F(21) P(16) F(23) 89.7(5) yes . .
F(21) P(16) F(24) 175.9(6) yes . .
F(22) P(16) F(23) 90.5(5) yes . .
F(22) P(16) F(24) 91.2(5) yes . .
F(23) P(16) F(24) 90.7(4) yes . .
C(1) N(1) C(12) 180.0000 yes . .
C(2) N(2) C(17) 180.0000 yes . .
C(3) N(3) C(22) 169.5(10) yes . .
Pt(1) C(1) N(1) 180.0000 yes . .
Pt(6) C(2) N(2) 180.0000 yes . .
Pt(7) C(3) N(3) 170.3(9) yes . .
P(1) C(4) P(2) 105.7(5) yes . .
P(2) C(5) P(3) 108.9(5) yes . .
P(4) C(6) P(5) 107.7(4) yes . .
P(5) C(7) P(6) 108.6(5) yes . .
P(7) C(8) P(8) 105.8(5) yes . .
P(8) C(9) P(9) 109.3(5) yes . .
P(10) C(10) P(11) 106.2(5) yes . .
P(11) C(11) P(12) 105.9(4) yes . .
N(1) C(12) C(13) 115.3(6) yes . .
N(1) C(12) C(13) 115.3(6) yes . 3_655
C(13) C(12) C(13) 129.3(11) yes . 3_655
C(12) C(13) C(14) 114.5(12) yes . .
C(12) C(13) C(16) 127.1(10) yes . .
C(14) C(13) C(16) 118.3(13) yes . .
C(13) C(14) C(15) 120.5(15) yes . .
C(14) C(15) C(14) 120.7(16) yes . 3_655
N(2) C(17) C(18) 122.3(8) yes . .
N(2) C(17) C(18) 122.3(8) yes . 3_655
C(18) C(17) C(18) 115.5(15) yes . 3_655
C(17) C(18) C(19) 120.9(14) yes . .
C(17) C(18) C(21) 115.9(13) yes . .
C(19) C(18) C(21) 123.1(14) yes . .
C(18) C(19) C(20) 123.5(14) yes . .
C(19) C(20) C(19) 115.7(16) yes . 3_655
N(3) C(22) C(23) 117.6(10) yes . .
N(3) C(22) C(27) 118.1(11) yes . .
C(23) C(22) C(27) 124.2(10) yes . .
C(22) C(23) C(24) 111.7(13) yes . .
C(22) C(23) C(28) 123.1(11) yes . .
C(24) C(23) C(28) 124.9(14) yes . .
C(23) C(24) C(25) 123.4(14) yes . .
C(24) C(25) C(26) 118.6(11) yes . .
C(25) C(26) C(27) 116.5(14) yes . .
C(22) C(27) C(26) 125.4(14) yes . .
C(22) C(27) C(29) 118.9(11) yes . .
C(26) C(27) C(29) 115.7(14) yes . .
P(1) C(30) C(31) 119.8(8) yes . .
P(1) C(30) C(35) 121.0(9) yes . .
C(31) C(30) C(35) 119.1(11) yes . .
C(30) C(31) C(32) 123.8(11) yes . .
C(31) C(32) C(33) 118.4(13) yes . .
C(32) C(33) C(34) 122.7(12) yes . .
C(33) C(34) C(35) 119.7(11) yes . .
C(30) C(35) C(34) 116.3(11) yes . .
P(1) C(36) C(37) 120.7(9) yes . .
P(1) C(36) C(41) 119.0(9) yes . .
C(37) C(36) C(41) 119.7(11) yes . .
C(36) C(37) C(38) 118.5(13) yes . .
C(37) C(38) C(39) 120.4(15) yes . .
C(38) C(39) C(40) 124.7(18) yes . .
C(39) C(40) C(41) 114.7(16) yes . .
C(36) C(41) C(40) 121.9(13) yes . .
P(2) C(42) C(43) 121.2(7) yes . .
P(2) C(42) C(47) 118.1(8) yes . .
C(43) C(42) C(47) 120.4(9) yes . .
C(42) C(43) C(44) 118.1(10) yes . .
C(43) C(44) C(45) 117.9(11) yes . .
C(44) C(45) C(46) 121.6(12) yes . .
C(45) C(46) C(47) 122.6(12) yes . .
C(42) C(47) C(46) 119.3(10) yes . .
P(3) C(48) C(49) 124.3(8) yes . .
P(3) C(48) C(53) 115.2(7) yes . .
C(49) C(48) C(53) 120.5(9) yes . .
C(48) C(49) C(50) 122.4(10) yes . .
C(49) C(50) C(51) 118.9(10) yes . .
C(50) C(51) C(52) 120.5(9) yes . .
C(51) C(52) C(53) 121.8(10) yes . .
C(48) C(53) C(52) 115.8(9) yes . .
P(3) C(54) C(55) 124.0(7) yes . .
P(3) C(54) C(59) 118.4(7) yes . .
C(55) C(54) C(59) 117.6(8) yes . .
C(54) C(55) C(56) 118.0(9) yes . .
C(55) C(56) C(57) 126.6(11) yes . .
C(56) C(57) C(58) 115.5(9) yes . .
C(57) C(58) C(59) 120.3(9) yes . .
C(54) C(59) C(58) 122.0(9) yes . .
P(4) C(60) C(61) 123.2(7) yes . .
P(4) C(60) C(65) 117.1(7) yes . .
C(61) C(60) C(65) 119.6(9) yes . .
C(60) C(61) C(62) 118.5(9) yes . .
C(61) C(62) C(63) 122.8(9) yes . .
C(62) C(63) C(64) 120.5(10) yes . .
C(63) C(64) C(65) 116.6(10) yes . .
C(60) C(65) C(64) 121.4(11) yes . .
P(4) C(66) C(67) 119.7(6) yes . .
P(4) C(66) C(71) 120.0(7) yes . .
C(67) C(66) C(71) 120.3(8) yes . .
C(66) C(67) C(68) 118.0(9) yes . .
C(67) C(68) C(69) 122.5(10) yes . .
C(68) C(69) C(70) 119.1(10) yes . .
C(69) C(70) C(71) 120.1(11) yes . .
C(66) C(71) C(70) 119.9(10) yes . .
P(5) C(72) C(73) 116.2(8) yes . .
P(5) C(72) C(77) 121.3(8) yes . .
C(73) C(72) C(77) 122.5(10) yes . .
C(72) C(73) C(74) 117.7(10) yes . .
C(73) C(74) C(75) 121.2(11) yes . .
C(74) C(75) C(76) 119.0(14) yes . .
C(75) C(76) C(77) 118.6(12) yes . .
C(72) C(77) C(76) 120.0(10) yes . .
P(6) C(78) C(79) 117.2(10) yes . .
P(6) C(78) C(83) 116.1(9) yes . .
C(79) C(78) C(83) 126.3(13) yes . .
C(78) C(79) C(80) 113.7(15) yes . .
C(79) C(80) C(81) 119.3(17) yes . .
C(80) C(81) C(82) 123.7(17) yes . .
C(81) C(82) C(83) 119.2(16) yes . .
C(78) C(83) C(82) 117.6(15) yes . .
P(6) C(84) C(85) 119.4(7) yes . .
P(6) C(84) C(89) 120.9(8) yes . .
C(85) C(84) C(89) 119.6(10) yes . .
C(84) C(85) C(86) 121.9(10) yes . .
C(85) C(86) C(87) 118.7(11) yes . .
C(86) C(87) C(88) 118.7(11) yes . .
C(87) C(88) C(89) 126.4(12) yes . .
C(84) C(89) C(88) 114.7(12) yes . .
P(7) C(90) C(91) 118.4(8) yes . .
P(7) C(90) C(95) 123.6(9) yes . .
C(91) C(90) C(95) 117.6(10) yes . .
C(90) C(91) C(92) 116.4(11) yes . .
C(91) C(92) C(93) 123.4(15) yes . .
C(92) C(93) C(94) 120.8(17) yes . .
C(93) C(94) C(95) 117.3(15) yes . .
C(90) C(95) C(94) 124.3(13) yes . .
P(7) C(96) C(97) 114.9(7) yes . .
P(7) C(96) C(101) 124.2(8) yes . .
C(97) C(96) C(101) 120.7(9) yes . .
C(96) C(97) C(98) 123.1(10) yes . .
C(97) C(98) C(99) 112.8(13) yes . .
C(98) C(99) C(100) 122.5(12) yes . .
C(99) C(100) C(101) 127.4(11) yes . .
C(96) C(101) C(100) 113.3(10) yes . .
P(8) C(102) C(103) 124.2(8) yes . .
P(8) C(102) C(107) 115.9(7) yes . .
C(103) C(102) C(107) 119.8(10) yes . .
C(102) C(103) C(104) 122.9(12) yes . .
C(103) C(104) C(105) 118.6(13) yes . .
C(104) C(105) C(106) 120.4(12) yes . .
C(105) C(106) C(107) 122.1(11) yes . .
C(102) C(107) C(106) 115.9(10) yes . .
P(9) C(108) C(109) 120.3(7) yes . .
P(9) C(108) C(113) 118.9(7) yes . .
C(109) C(108) C(113) 120.7(8) yes . .
C(108) C(109) C(110) 120.5(11) yes . .
C(109) C(110) C(111) 119.0(11) yes . .
C(110) C(111) C(112) 123.0(10) yes . .
C(111) C(112) C(113) 119.0(10) yes . .
C(108) C(113) C(112) 117.6(9) yes . .
P(9) C(114) C(115) 116.4(7) yes . .
P(9) C(114) C(119) 126.1(7) yes . .
C(115) C(114) C(119) 116.9(9) yes . .
C(114) C(115) C(116) 121.1(9) yes . .
C(115) C(116) C(117) 121.3(10) yes . .
C(116) C(117) C(118) 121.3(10) yes . .
C(117) C(118) C(119) 117.4(10) yes . .
C(114) C(119) C(118) 121.9(10) yes . .
P(10) C(120) C(121) 118.2(9) yes . .
P(10) C(120) C(125) 119.1(9) yes . .
C(121) C(120) C(125) 122.3(11) yes . .
C(120) C(121) C(122) 117.4(13) yes . .
C(121) C(122) C(123) 120.7(16) yes . .
C(122) C(123) C(124) 122.9(18) yes . .
C(123) C(124) C(125) 116.9(17) yes . .
C(120) C(125) C(124) 119.7(14) yes . .
P(10) C(126) C(127) 125.8(8) yes . .
P(10) C(126) C(131) 117.2(7) yes . .
C(127) C(126) C(131) 116.8(10) yes . .
C(126) C(127) C(128) 122.8(11) yes . .
C(127) C(128) C(129) 119.7(12) yes . .
C(128) C(129) C(130) 118.7(13) yes . .
C(129) C(130) C(131) 122.6(12) yes . .
C(126) C(131) C(130) 119.4(10) yes . .
P(11) C(132) C(133) 114.9(8) yes . .
P(11) C(132) C(137) 122.0(8) yes . .
C(133) C(132) C(137) 123.1(9) yes . .
C(132) C(133) C(134) 117.7(11) yes . .
C(133) C(134) C(135) 119.3(12) yes . .
C(134) C(135) C(136) 120.9(13) yes . .
C(135) C(136) C(137) 126.5(14) yes . .
C(132) C(137) C(136) 112.2(11) yes . .
P(12) C(138) C(139) 126.1(7) yes . .
P(12) C(138) C(143) 118.5(7) yes . .
C(139) C(138) C(143) 115.2(8) yes . .
C(138) C(139) C(140) 122.8(9) yes . .
C(139) C(140) C(141) 120.0(10) yes . .
C(140) C(141) C(142) 122.6(10) yes . .
C(141) C(142) C(143) 120.8(10) yes . .
C(138) C(143) C(142) 118.3(9) yes . .
P(12) C(144) C(145) 124.2(7) yes . .
P(12) C(144) C(149) 118.4(7) yes . .
C(145) C(144) C(149) 117.2(9) yes . .
C(144) C(145) C(146) 121.9(9) yes . .
C(145) C(146) C(147) 117.1(11) yes . .
C(146) C(147) C(148) 124.1(11) yes . .
C(147) C(148) C(149) 116.8(10) yes . .
C(144) C(149) C(148) 122.9(10) yes . .
Cl(1) C(150) Cl(2) 113.9(13) yes . .
Cl(3) C(151) Cl(4) 96.4(10) yes . .
Cl(5) C(152) Cl(6) 114.1(11) yes . .
P(1) C(4) H(1) 110.6 no . .
P(1) C(4) H(2) 110.6 no . .
P(2) C(4) H(1) 110.6 no . .
P(2) C(4) H(2) 110.6 no . .
H(1) C(4) H(2) 108.7 no . .
P(2) C(5) H(3) 109.9 no . .
P(2) C(5) H(4) 109.9 no . .
P(3) C(5) H(3) 109.9 no . .
P(3) C(5) H(4) 109.9 no . .
H(3) C(5) H(4) 108.3 no . .
P(4) C(6) H(5) 110.2 no . .
P(4) C(6) H(6) 110.2 no . .
P(5) C(6) H(5) 110.2 no . .
P(5) C(6) H(6) 110.2 no . .
H(5) C(6) H(6) 108.5 no . .
P(5) C(7) H(7) 110.0 no . .
P(5) C(7) H(8) 110.0 no . .
P(6) C(7) H(7) 110.0 no . .
P(6) C(7) H(8) 110.0 no . .
H(7) C(7) H(8) 108.4 no . .
P(7) C(8) H(9) 110.6 no . .
P(7) C(8) H(10) 110.6 no . .
P(8) C(8) H(9) 110.6 no . .
P(8) C(8) H(10) 110.6 no . .
H(9) C(8) H(10) 108.7 no . .
P(8) C(9) H(11) 109.8 no . .
P(8) C(9) H(12) 109.8 no . .
P(9) C(9) H(11) 109.8 no . .
P(9) C(9) H(12) 109.8 no . .
H(11) C(9) H(12) 108.3 no . .
P(10) C(10) H(13) 110.5 no . .
P(10) C(10) H(14) 110.5 no . .
P(11) C(10) H(13) 110.5 no . .
P(11) C(10) H(14) 110.5 no . .
H(13) C(10) H(14) 108.7 no . .
P(11) C(11) H(15) 110.6 no . .
P(11) C(11) H(16) 110.6 no . .
P(12) C(11) H(15) 110.6 no . .
P(12) C(11) H(16) 110.6 no . .
H(15) C(11) H(16) 108.7 no . .
C(13) C(14) H(17) 119.8 no . .
C(15) C(14) H(17) 119.8 no . .
C(14) C(15) H(140) 119.7 no . .
C(14) C(15) H(140) 119.7 no 3_655 .
C(13) C(16) H(18) 109.5 no . .
C(13) C(16) H(19) 109.5 no . .
C(13) C(16) H(20) 109.5 no . .
H(18) C(16) H(19) 109.5 no . .
H(18) C(16) H(20) 109.5 no . .
H(19) C(16) H(20) 109.5 no . .
C(18) C(19) H(21) 118.2 no . .
C(20) C(19) H(21) 118.3 no . .
C(19) C(20) H(141) 122.2 no . .
C(19) C(20) H(141) 122.2 no 3_655 .
C(18) C(21) H(22) 109.5 no . .
C(18) C(21) H(23) 109.5 no . .
C(18) C(21) H(24) 109.5 no . .
H(22) C(21) H(23) 109.5 no . .
H(22) C(21) H(24) 109.5 no . .
H(23) C(21) H(24) 109.5 no . .
C(23) C(24) H(25) 118.3 no . .
C(25) C(24) H(25) 118.3 no . .
C(24) C(25) H(26) 120.7 no . .
C(26) C(25) H(26) 120.7 no . .
C(25) C(26) H(27) 121.7 no . .
C(27) C(26) H(27) 121.7 no . .
C(23) C(28) H(28) 109.5 no . .
C(23) C(28) H(29) 109.5 no . .
C(23) C(28) H(30) 109.5 no . .
H(28) C(28) H(29) 109.5 no . .
H(28) C(28) H(30) 109.5 no . .
H(29) C(28) H(30) 109.5 no . .
C(27) C(29) H(31) 109.5 no . .
C(27) C(29) H(32) 109.5 no . .
C(27) C(29) H(33) 109.5 no . .
H(31) C(29) H(32) 109.5 no . .
H(31) C(29) H(33) 109.5 no . .
H(32) C(29) H(33) 109.5 no . .
C(30) C(31) H(34) 118.1 no . .
C(32) C(31) H(34) 118.1 no . .
C(31) C(32) H(35) 120.8 no . .
C(33) C(32) H(35) 120.8 no . .
C(32) C(33) H(36) 118.7 no . .
C(34) C(33) H(36) 118.7 no . .
C(33) C(34) H(37) 120.2 no . .
C(35) C(34) H(37) 120.2 no . .
C(30) C(35) H(38) 121.9 no . .
C(34) C(35) H(38) 121.9 no . .
C(36) C(37) H(39) 120.8 no . .
C(38) C(37) H(39) 120.8 no . .
C(37) C(38) H(40) 119.8 no . .
C(39) C(38) H(40) 119.8 no . .
C(38) C(39) H(41) 117.6 no . .
C(40) C(39) H(41) 117.6 no . .
C(39) C(40) H(42) 122.7 no . .
C(41) C(40) H(42) 122.7 no . .
C(36) C(41) H(43) 119.0 no . .
C(40) C(41) H(43) 119.0 no . .
C(42) C(43) H(44) 121.0 no . .
C(44) C(43) H(44) 121.0 no . .
C(43) C(44) H(45) 121.0 no . .
C(45) C(44) H(45) 121.0 no . .
C(44) C(45) H(46) 119.2 no . .
C(46) C(45) H(46) 119.2 no . .
C(45) C(46) H(47) 118.7 no . .
C(47) C(46) H(47) 118.7 no . .
C(42) C(47) H(48) 120.3 no . .
C(46) C(47) H(48) 120.3 no . .
C(48) C(49) H(49) 118.8 no . .
C(50) C(49) H(49) 118.8 no . .
C(49) C(50) H(50) 120.6 no . .
C(51) C(50) H(50) 120.6 no . .
C(50) C(51) H(51) 119.8 no . .
C(52) C(51) H(51) 119.8 no . .
C(51) C(52) H(52) 119.1 no . .
C(53) C(52) H(52) 119.1 no . .
C(48) C(53) H(53) 122.1 no . .
C(52) C(53) H(53) 122.1 no . .
C(54) C(55) H(54) 121.0 no . .
C(56) C(55) H(54) 121.0 no . .
C(55) C(56) H(55) 116.7 no . .
C(57) C(56) H(55) 116.7 no . .
C(56) C(57) H(56) 122.3 no . .
C(58) C(57) H(56) 122.3 no . .
C(57) C(58) H(57) 119.8 no . .
C(59) C(58) H(57) 119.8 no . .
C(54) C(59) H(58) 119.0 no . .
C(58) C(59) H(58) 119.0 no . .
C(60) C(61) H(59) 120.7 no . .
C(62) C(61) H(59) 120.7 no . .
C(61) C(62) H(60) 118.6 no . .
C(63) C(62) H(60) 118.6 no . .
C(62) C(63) H(61) 119.8 no . .
C(64) C(63) H(61) 119.8 no . .
C(63) C(64) H(62) 121.7 no . .
C(65) C(64) H(62) 121.7 no . .
C(60) C(65) H(63) 119.3 no . .
C(64) C(65) H(63) 119.3 no . .
C(66) C(67) H(64) 121.0 no . .
C(68) C(67) H(64) 121.0 no . .
C(67) C(68) H(65) 118.7 no . .
C(69) C(68) H(65) 118.7 no . .
C(68) C(69) H(66) 120.5 no . .
C(70) C(69) H(66) 120.5 no . .
C(69) C(70) H(67) 119.9 no . .
C(71) C(70) H(67) 119.9 no . .
C(66) C(71) H(68) 120.1 no . .
C(70) C(71) H(68) 120.1 no . .
C(72) C(73) H(69) 121.1 no . .
C(74) C(73) H(69) 121.1 no . .
C(73) C(74) H(70) 119.4 no . .
C(75) C(74) H(70) 119.4 no . .
C(74) C(75) H(71) 120.5 no . .
C(76) C(75) H(71) 120.5 no . .
C(75) C(76) H(72) 120.7 no . .
C(77) C(76) H(72) 120.7 no . .
C(72) C(77) H(73) 120.0 no . .
C(76) C(77) H(73) 120.0 no . .
C(78) C(79) H(74) 123.1 no . .
C(80) C(79) H(74) 123.1 no . .
C(79) C(80) H(75) 120.3 no . .
C(81) C(80) H(75) 120.3 no . .
C(80) C(81) H(76) 118.1 no . .
C(82) C(81) H(76) 118.1 no . .
C(81) C(82) H(77) 120.4 no . .
C(83) C(82) H(77) 120.4 no . .
C(78) C(83) H(78) 121.2 no . .
C(82) C(83) H(78) 121.2 no . .
C(84) C(85) H(79) 119.1 no . .
C(86) C(85) H(79) 119.1 no . .
C(85) C(86) H(80) 120.6 no . .
C(87) C(86) H(80) 120.7 no . .
C(86) C(87) H(81) 120.7 no . .
C(88) C(87) H(81) 120.7 no . .
C(87) C(88) H(82) 116.8 no . .
C(89) C(88) H(82) 116.8 no . .
C(84) C(89) H(83) 122.6 no . .
C(88) C(89) H(83) 122.7 no . .
C(90) C(91) H(84) 121.8 no . .
C(92) C(91) H(84) 121.8 no . .
C(91) C(92) H(85) 118.3 no . .
C(93) C(92) H(85) 118.3 no . .
C(92) C(93) H(86) 119.6 no . .
C(94) C(93) H(86) 119.6 no . .
C(93) C(94) H(87) 121.3 no . .
C(95) C(94) H(87) 121.3 no . .
C(90) C(95) H(88) 117.9 no . .
C(94) C(95) H(88) 117.9 no . .
C(96) C(97) H(89) 118.4 no . .
C(98) C(97) H(89) 118.5 no . .
C(97) C(98) H(90) 123.6 no . .
C(99) C(98) H(90) 123.6 no . .
C(98) C(99) H(91) 118.8 no . .
C(100) C(99) H(91) 118.7 no . .
C(99) C(100) H(92) 116.3 no . .
C(101) C(100) H(92) 116.3 no . .
C(96) C(101) H(93) 123.3 no . .
C(100) C(101) H(93) 123.3 no . .
C(102) C(103) H(94) 118.5 no . .
C(104) C(103) H(94) 118.5 no . .
C(103) C(104) H(95) 120.7 no . .
C(105) C(104) H(95) 120.7 no . .
C(104) C(105) H(96) 119.8 no . .
C(106) C(105) H(96) 119.8 no . .
C(105) C(106) H(97) 118.9 no . .
C(107) C(106) H(97) 119.0 no . .
C(102) C(107) H(98) 122.0 no . .
C(106) C(107) H(98) 122.0 no . .
C(108) C(109) H(99) 119.7 no . .
C(110) C(109) H(99) 119.7 no . .
C(109) C(110) H(100) 120.5 no . .
C(111) C(110) H(100) 120.5 no . .
C(110) C(111) H(101) 118.5 no . .
C(112) C(111) H(101) 118.5 no . .
C(111) C(112) H(102) 120.5 no . .
C(113) C(112) H(102) 120.5 no . .
C(108) C(113) H(103) 121.2 no . .
C(112) C(113) H(103) 121.2 no . .
C(114) C(115) H(104) 119.5 no . .
C(116) C(115) H(104) 119.5 no . .
C(115) C(116) H(105) 119.4 no . .
C(117) C(116) H(105) 119.4 no . .
C(116) C(117) H(106) 119.3 no . .
C(118) C(117) H(106) 119.3 no . .
C(117) C(118) H(107) 121.3 no . .
C(119) C(118) H(107) 121.3 no . .
C(114) C(119) H(108) 119.0 no . .
C(118) C(119) H(108) 119.0 no . .
C(120) C(121) H(109) 121.3 no . .
C(122) C(121) H(109) 121.3 no . .
C(121) C(122) H(110) 119.7 no . .
C(123) C(122) H(110) 119.7 no . .
C(122) C(123) H(111) 118.6 no . .
C(124) C(123) H(111) 118.6 no . .
C(123) C(124) H(112) 121.5 no . .
C(125) C(124) H(112) 121.5 no . .
C(120) C(125) H(113) 120.2 no . .
C(124) C(125) H(113) 120.2 no . .
C(126) C(127) H(114) 118.6 no . .
C(128) C(127) H(114) 118.6 no . .
C(127) C(128) H(115) 120.1 no . .
C(129) C(128) H(115) 120.2 no . .
C(128) C(129) H(116) 120.7 no . .
C(130) C(129) H(116) 120.6 no . .
C(129) C(130) H(117) 118.7 no . .
C(131) C(130) H(117) 118.7 no . .
C(126) C(131) H(118) 120.3 no . .
C(130) C(131) H(118) 120.3 no . .
C(132) C(133) H(119) 121.1 no . .
C(134) C(133) H(119) 121.1 no . .
C(133) C(134) H(120) 120.4 no . .
C(135) C(134) H(120) 120.3 no . .
C(134) C(135) H(121) 119.6 no . .
C(136) C(135) H(121) 119.6 no . .
C(135) C(136) H(122) 116.7 no . .
C(137) C(136) H(122) 116.7 no . .
C(132) C(137) H(123) 123.9 no . .
C(136) C(137) H(123) 123.9 no . .
C(138) C(139) H(124) 118.6 no . .
C(140) C(139) H(124) 118.6 no . .
C(139) C(140) H(125) 120.0 no . .
C(141) C(140) H(125) 120.0 no . .
C(140) C(141) H(126) 118.7 no . .
C(142) C(141) H(126) 118.7 no . .
C(141) C(142) H(127) 119.6 no . .
C(143) C(142) H(127) 119.6 no . .
C(138) C(143) H(128) 120.9 no . .
C(142) C(143) H(128) 120.9 no . .
C(144) C(145) H(129) 119.0 no . .
C(146) C(145) H(129) 119.0 no . .
C(145) C(146) H(130) 121.5 no . .
C(147) C(146) H(130) 121.5 no . .
C(146) C(147) H(131) 118.0 no . .
C(148) C(147) H(131) 118.0 no . .
C(147) C(148) H(132) 121.6 no . .
C(149) C(148) H(132) 121.6 no . .
C(144) C(149) H(133) 118.5 no . .
C(148) C(149) H(133) 118.5 no . .
Cl(1) C(150) H(134) 108.8 no . .
Cl(1) C(150) H(135) 108.8 no . .
Cl(2) C(150) H(134) 108.8 no . .
Cl(2) C(150) H(135) 108.8 no . .
H(134) C(150) H(135) 107.7 no . .
Cl(3) C(151) H(136) 112.5 no . .
Cl(3) C(151) H(137) 112.5 no . .
Cl(4) C(151) H(136) 112.5 no . .
Cl(4) C(151) H(137) 112.5 no . .
H(136) C(151) H(137) 110.0 no . .
Cl(5) C(152) H(138) 108.7 no . .
Cl(5) C(152) H(139) 108.7 no . .
Cl(6) C(152) H(138) 108.7 no . .
Cl(6) C(152) H(139) 108.7 no . .
H(138) C(152) H(139) 107.6 no . .

loop_
_geom_bond_atom_site_label_1
_geom_bond_atom_site_label_2
_geom_bond_distance
_geom_bond_publ_flag
_geom_bond_site_symmetry_2
Pt(1) Pt(2) 2.7039(6) yes .
Pt(1) P(1) 2.315(2) yes .
Pt(1) P(1) 2.315(2) yes 3_655
Pt(1) C(1) 1.896(12) yes .
Pt(2) Pt(3) 2.8034(6) yes .
Pt(2) P(2) 2.258(2) yes .
Pt(2) P(2) 2.258(2) yes 3_655
Pt(3) Pt(4) 2.8229(6) yes .
Pt(3) P(3) 2.291(2) yes .
Pt(3) P(3) 2.291(2) yes 3_655
Pt(4) Pt(5) 2.8002(6) yes .
Pt(4) P(4) 2.282(2) yes .
Pt(4) P(4) 2.282(2) yes 3_655
Pt(5) Pt(6) 2.6974(6) yes .
Pt(5) P(5) 2.266(2) yes .
Pt(5) P(5) 2.266(2) yes 3_655
Pt(6) P(6) 2.304(3) yes .
Pt(6) P(6) 2.304(3) yes 3_655
Pt(6) C(2) 1.928(16) yes .
Pt(7) Pt(8) 2.7009(4) yes .
Pt(7) P(7) 2.312(2) yes .
Pt(7) P(10) 2.306(2) yes .
Pt(7) C(3) 1.943(9) yes .
Pt(8) Pt(9) 2.8005(4) yes .
Pt(8) P(8) 2.257(2) yes .
Pt(8) P(11) 2.259(2) yes .
Pt(9) Pt(9) 2.8222(4) yes 2_565
Pt(9) P(9) 2.283(2) yes .
Pt(9) P(12) 2.284(2) yes .
Cl(1) C(150) 1.81(2) yes .
Cl(2) C(150) 1.77(2) yes .
Cl(3) C(151) 1.88(2) yes .
Cl(4) C(151) 1.72(2) yes .
Cl(5) C(152) 1.85(2) yes .
Cl(6) C(152) 1.79(2) yes .
P(1) C(4) 1.836(8) yes .
P(1) C(30) 1.813(13) yes .
P(1) C(36) 1.796(10) yes .
P(2) C(4) 1.819(9) yes .
P(2) C(5) 1.823(9) yes .
P(2) C(42) 1.824(9) yes .
P(3) C(5) 1.816(10) yes .
P(3) C(48) 1.824(10) yes .
P(3) C(54) 1.832(9) yes .
P(4) C(6) 1.833(9) yes .
P(4) C(60) 1.869(9) yes .
P(4) C(66) 1.869(9) yes .
P(5) C(6) 1.842(9) yes .
P(5) C(7) 1.800(10) yes .
P(5) C(72) 1.839(10) yes .
P(6) C(7) 1.803(10) yes .
P(6) C(78) 1.859(11) yes .
P(6) C(84) 1.810(10) yes .
P(7) C(8) 1.824(8) yes .
P(7) C(90) 1.800(11) yes .
P(7) C(96) 1.796(11) yes .
P(8) C(8) 1.826(9) yes .
P(8) C(9) 1.851(9) yes .
P(8) C(102) 1.823(9) yes .
P(9) C(9) 1.783(10) yes .
P(9) C(108) 1.845(9) yes .
P(9) C(114) 1.861(10) yes .
P(10) C(10) 1.818(9) yes .
P(10) C(120) 1.822(11) yes .
P(10) C(126) 1.799(10) yes .
P(11) C(10) 1.844(10) yes .
P(11) C(11) 1.844(9) yes .
P(11) C(132) 1.827(11) yes .
P(12) C(11) 1.882(9) yes .
P(12) C(138) 1.771(10) yes .
P(12) C(144) 1.840(9) yes .
P(13) F(1) 1.608(9) yes .
P(13) F(2) 1.540(9) yes .
P(13) F(3) 1.607(8) yes .
P(13) F(4) 1.562(9) yes .
P(13) F(5) 1.592(10) yes .
P(13) F(6) 1.540(8) yes .
P(14) F(7) 1.600(9) yes .
P(14) F(8) 1.636(11) yes .
P(14) F(9) 1.494(11) yes .
P(14) F(10) 1.619(8) yes .
P(14) F(11) 1.562(9) yes .
P(14) F(12) 1.578(11) yes .
P(15) F(13) 1.613(8) yes .
P(15) F(14) 1.601(9) yes .
P(15) F(15) 1.621(8) yes .
P(15) F(16) 1.632(9) yes .
P(15) F(17) 1.644(9) yes .
P(15) F(18) 1.557(9) yes .
P(16) F(19) 1.619(11) yes .
P(16) F(20) 1.608(10) yes .
P(16) F(21) 1.608(9) yes .
P(16) F(22) 1.663(10) yes .
P(16) F(23) 1.623(9) yes .
P(16) F(24) 1.552(8) yes .
N(1) C(1) 1.040(14) yes .
N(1) C(12) 1.617(14) yes .
N(2) C(2) 1.024(18) yes .
N(2) C(17) 1.548(18) yes .
N(3) C(3) 1.001(11) yes .
N(3) C(22) 1.632(12) yes .
C(12) C(13) 1.421(14) yes .
C(12) C(13) 1.421(14) yes 3_655
C(13) C(14) 1.419(16) yes .
C(13) C(16) 1.51(2) yes .
C(14) C(15) 1.46(2) yes .
C(17) C(18) 1.332(18) yes .
C(17) C(18) 1.332(18) yes 3_655
C(18) C(19) 1.451(18) yes .
C(18) C(21) 1.52(2) yes .
C(19) C(20) 1.290(17) yes .
C(22) C(23) 1.40(2) yes .
C(22) C(27) 1.29(2) yes .
C(23) C(24) 1.423(15) yes .
C(23) C(28) 1.48(2) yes .
C(24) C(25) 1.42(2) yes .
C(25) C(26) 1.37(2) yes .
C(26) C(27) 1.354(16) yes .
C(27) C(29) 1.56(2) yes .
C(30) C(31) 1.337(16) yes .
C(30) C(35) 1.429(16) yes .
C(31) C(32) 1.346(18) yes .
C(32) C(33) 1.349(19) yes .
C(33) C(34) 1.343(19) yes .
C(34) C(35) 1.431(18) yes .
C(36) C(37) 1.353(16) yes .
C(36) C(41) 1.460(18) yes .
C(37) C(38) 1.44(2) yes .
C(38) C(39) 1.32(2) yes .
C(39) C(40) 1.42(2) yes .
C(40) C(41) 1.39(2) yes .
C(42) C(43) 1.357(15) yes .
C(42) C(47) 1.420(14) yes .
C(43) C(44) 1.473(17) yes .
C(44) C(45) 1.384(19) yes .
C(45) C(46) 1.316(19) yes .
C(46) C(47) 1.353(16) yes .
C(48) C(49) 1.308(14) yes .
C(48) C(53) 1.473(15) yes .
C(49) C(50) 1.400(14) yes .
C(50) C(51) 1.398(15) yes .
C(51) C(52) 1.348(15) yes .
C(52) C(53) 1.420(14) yes .
C(54) C(55) 1.436(13) yes .
C(54) C(59) 1.414(13) yes .
C(55) C(56) 1.311(15) yes .
C(56) C(57) 1.406(15) yes .
C(57) C(58) 1.413(16) yes .
C(58) C(59) 1.364(14) yes .
C(60) C(61) 1.357(13) yes .
C(60) C(65) 1.407(14) yes .
C(61) C(62) 1.411(14) yes .
C(62) C(63) 1.316(14) yes .
C(63) C(64) 1.431(17) yes .
C(64) C(65) 1.399(16) yes .
C(66) C(67) 1.396(14) yes .
C(66) C(71) 1.352(13) yes .
C(67) C(68) 1.372(13) yes .
C(68) C(69) 1.356(16) yes .
C(69) C(70) 1.359(19) yes .
C(70) C(71) 1.404(14) yes .
C(72) C(73) 1.351(15) yes .
C(72) C(77) 1.334(15) yes .
C(73) C(74) 1.459(16) yes .
C(74) C(75) 1.34(2) yes .
C(75) C(76) 1.40(2) yes .
C(76) C(77) 1.442(18) yes .
C(78) C(79) 1.373(18) yes .
C(78) C(83) 1.411(19) yes .
C(79) C(80) 1.53(2) yes .
C(80) C(81) 1.33(2) yes .
C(81) C(82) 1.42(3) yes .
C(82) C(83) 1.39(2) yes .
C(84) C(85) 1.330(15) yes .
C(84) C(89) 1.504(16) yes .
C(85) C(86) 1.381(15) yes .
C(86) C(87) 1.434(17) yes .
C(87) C(88) 1.314(18) yes .
C(88) C(89) 1.350(19) yes .
C(90) C(91) 1.471(16) yes .
C(90) C(95) 1.404(17) yes .
C(91) C(92) 1.373(19) yes .
C(92) C(93) 1.36(2) yes .
C(93) C(94) 1.42(2) yes .
C(94) C(95) 1.34(2) yes .
C(96) C(97) 1.473(15) yes .
C(96) C(101) 1.394(14) yes .
C(97) C(98) 1.410(19) yes .
C(98) C(99) 1.42(2) yes .
C(99) C(100) 1.345(19) yes .
C(100) C(101) 1.390(17) yes .
C(102) C(103) 1.345(18) yes .
C(102) C(107) 1.450(14) yes .
C(103) C(104) 1.346(19) yes .
C(104) C(105) 1.399(19) yes .
C(105) C(106) 1.35(2) yes .
C(106) C(107) 1.394(16) yes .
C(108) C(109) 1.378(15) yes .
C(108) C(113) 1.414(14) yes .
C(109) C(110) 1.405(15) yes .
C(110) C(111) 1.348(17) yes .
C(111) C(112) 1.381(16) yes .
C(112) C(113) 1.431(14) yes .
C(114) C(115) 1.441(13) yes .
C(114) C(119) 1.360(15) yes .
C(115) C(116) 1.265(13) yes .
C(116) C(117) 1.367(17) yes .
C(117) C(118) 1.372(15) yes .
C(118) C(119) 1.366(15) yes .
C(120) C(121) 1.455(17) yes .
C(120) C(125) 1.371(18) yes .
C(121) C(122) 1.38(2) yes .
C(122) C(123) 1.45(3) yes .
C(123) C(124) 1.36(3) yes .
C(124) C(125) 1.50(2) yes .
C(126) C(127) 1.412(15) yes .
C(126) C(131) 1.365(15) yes .
C(127) C(128) 1.335(19) yes .
C(128) C(129) 1.41(2) yes .
C(129) C(130) 1.307(18) yes .
C(130) C(131) 1.423(17) yes .
C(132) C(133) 1.476(15) yes .
C(132) C(137) 1.404(16) yes .
C(133) C(134) 1.401(17) yes .
C(134) C(135) 1.353(19) yes .
C(135) C(136) 1.36(2) yes .
C(136) C(137) 1.40(2) yes .
C(138) C(139) 1.374(13) yes .
C(138) C(143) 1.508(14) yes .
C(139) C(140) 1.414(14) yes .
C(140) C(141) 1.295(16) yes .
C(141) C(142) 1.379(16) yes .
C(142) C(143) 1.381(13) yes .
C(144) C(145) 1.385(15) yes .
C(144) C(149) 1.378(14) yes .
C(145) C(146) 1.437(14) yes .
C(146) C(147) 1.309(16) yes .
C(147) C(148) 1.419(18) yes .
C(148) C(149) 1.374(15) yes .
C(4) H(1) 0.990 no .
C(4) H(2) 0.990 no .
C(5) H(3) 0.990 no .
C(5) H(4) 0.990 no .
C(6) H(5) 0.990 no .
C(6) H(6) 0.990 no .
C(7) H(7) 0.990 no .
C(7) H(8) 0.990 no .
C(8) H(9) 0.990 no .
C(8) H(10) 0.990 no .
C(9) H(11) 0.990 no .
C(9) H(12) 0.990 no .
C(10) H(13) 0.990 no .
C(10) H(14) 0.990 no .
C(11) H(15) 0.990 no .
C(11) H(16) 0.990 no .
C(14) H(17) 0.950 no .
C(15) H(140) 0.950 no .
C(16) H(18) 0.980 no .
C(16) H(19) 0.980 no .
C(16) H(20) 0.980 no .
C(19) H(21) 0.950 no .
C(20) H(141) 0.950 no .
C(21) H(22) 0.980 no .
C(21) H(23) 0.980 no .
C(21) H(24) 0.980 no .
C(24) H(25) 0.950 no .
C(25) H(26) 0.950 no .
C(26) H(27) 0.950 no .
C(28) H(28) 0.980 no .
C(28) H(29) 0.980 no .
C(28) H(30) 0.980 no .
C(29) H(31) 0.980 no .
C(29) H(32) 0.980 no .
C(29) H(33) 0.980 no .
C(31) H(34) 0.950 no .
C(32) H(35) 0.950 no .
C(33) H(36) 0.950 no .
C(34) H(37) 0.950 no .
C(35) H(38) 0.950 no .
C(37) H(39) 0.950 no .
C(38) H(40) 0.950 no .
C(39) H(41) 0.950 no .
C(40) H(42) 0.950 no .
C(41) H(43) 0.950 no .
C(43) H(44) 0.950 no .
C(44) H(45) 0.950 no .
C(45) H(46) 0.950 no .
C(46) H(47) 0.950 no .
C(47) H(48) 0.950 no .
C(49) H(49) 0.950 no .
C(50) H(50) 0.950 no .
C(51) H(51) 0.950 no .
C(52) H(52) 0.950 no .
C(53) H(53) 0.950 no .
C(55) H(54) 0.950 no .
C(56) H(55) 0.950 no .
C(57) H(56) 0.950 no .
C(58) H(57) 0.950 no .
C(59) H(58) 0.950 no .
C(61) H(59) 0.950 no .
C(62) H(60) 0.950 no .
C(63) H(61) 0.950 no .
C(64) H(62) 0.950 no .
C(65) H(63) 0.950 no .
C(67) H(64) 0.950 no .
C(68) H(65) 0.950 no .
C(69) H(66) 0.950 no .
C(70) H(67) 0.950 no .
C(71) H(68) 0.950 no .
C(73) H(69) 0.950 no .
C(74) H(70) 0.950 no .
C(75) H(71) 0.950 no .
C(76) H(72) 0.950 no .
C(77) H(73) 0.950 no .
C(79) H(74) 0.950 no .
C(80) H(75) 0.950 no .
C(81) H(76) 0.950 no .
C(82) H(77) 0.950 no .
C(83) H(78) 0.950 no .
C(85) H(79) 0.950 no .
C(86) H(80) 0.950 no .
C(87) H(81) 0.950 no .
C(88) H(82) 0.950 no .
C(89) H(83) 0.950 no .
C(91) H(84) 0.950 no .
C(92) H(85) 0.950 no .
C(93) H(86) 0.950 no .
C(94) H(87) 0.950 no .
C(95) H(88) 0.950 no .
C(97) H(89) 0.950 no .
C(98) H(90) 0.950 no .
C(99) H(91) 0.950 no .
C(100) H(92) 0.950 no .
C(101) H(93) 0.950 no .
C(103) H(94) 0.950 no .
C(104) H(95) 0.950 no .
C(105) H(96) 0.950 no .
C(106) H(97) 0.950 no .
C(107) H(98) 0.950 no .
C(109) H(99) 0.950 no .
C(110) H(100) 0.950 no .
C(111) H(101) 0.950 no .
C(112) H(102) 0.950 no .
C(113) H(103) 0.950 no .
C(115) H(104) 0.950 no .
C(116) H(105) 0.950 no .
C(117) H(106) 0.950 no .
C(118) H(107) 0.950 no .
C(119) H(108) 0.950 no .
C(121) H(109) 0.950 no .
C(122) H(110) 0.950 no .
C(123) H(111) 0.950 no .
C(124) H(112) 0.950 no .
C(125) H(113) 0.950 no .
C(127) H(114) 0.950 no .
C(128) H(115) 0.950 no .
C(129) H(116) 0.950 no .
C(130) H(117) 0.950 no .
C(131) H(118) 0.950 no .
C(133) H(119) 0.950 no .
C(134) H(120) 0.950 no .
C(135) H(121) 0.950 no .
C(136) H(122) 0.950 no .
C(137) H(123) 0.950 no .
C(139) H(124) 0.950 no .
C(140) H(125) 0.950 no .
C(141) H(126) 0.950 no .
C(142) H(127) 0.950 no .
C(143) H(128) 0.950 no .
C(145) H(129) 0.950 no .
C(146) H(130) 0.950 no .
C(147) H(131) 0.950 no .
C(148) H(132) 0.950 no .
C(149) H(133) 0.950 no .
C(150) H(134) 0.990 no .
C(150) H(135) 0.990 no .
C(151) H(136) 0.990 no .
C(151) H(137) 0.990 no .
C(152) H(138) 0.990 no .
C(152) H(139) 0.990 no .

loop_
_platon_squeeze_void_nr
_platon_squeeze_void_average_x
_platon_squeeze_void_average_y
_platon_squeeze_void_average_z
_platon_squeeze_void_volume
_platon_squeeze_void_count_electrons
_platon_squeeze_void_content
1 0.165 -0.007 0.003 17244 3267 ' '
